data_4108163
loop_
_publ_author_name
'Sayaka Shishido'
'Tomoji Ozeki'

_publ_contact_author_address
;Department of Chemistry and Materials Science
Tokyo Institute of Technology
2-12-1-H-63 O-okayama, Meguro-ku, Tokyo 152-8551, Japan
;
_publ_contact_author_email tozeki@cms.titech.ac.jp
_publ_contact_author_fax 81(3)57342442
_publ_contact_author_name 'Tomoji Ozeki'
_publ_contact_author_phone 81(3)57342442
_publ_section_title
;
 The pH Dependent Nuclearity Variation of {Mo154-x}-type Polyoxomolybdates
 and Tectonic Effect on Their Aggregations
;
_journal_name_full 'Journal of the American Chemical Society'
_journal_page_first 10588
_journal_page_last 10595
_journal_paper_doi 10.1021/ja800784a
_journal_volume 130
_journal_year 2008
_chemical_formula_sum 'H411 Mo148 N27 O595'
_chemical_formula_weight 24511.68
_chemical_name_systematic
;
 ?
;
_space_group_IT_number 15
_symmetry_cell_setting monoclinic
_symmetry_space_group_name_Hall '-C 2yc'
_symmetry_space_group_name_H-M 'C 1 2/c 1'
_atom_sites_solution_primary direct
_atom_sites_solution_secondary difmap
_audit_creation_method SHELXL-97
_cell_angle_alpha 90.00
_cell_angle_beta 70.305(1)
_cell_angle_gamma 90.00
_cell_formula_units_Z 4
_cell_length_a 59.1887(5)
_cell_length_b 47.1521(5)
_cell_length_c 31.8640(3)
_cell_measurement_reflns_used 92845
_cell_measurement_temperature 123(2)
_cell_measurement_theta_max 27.33
_cell_measurement_theta_min 2.46
_cell_volume 83726.0(15)
_computing_cell_refinement 'HKL2000 (Otwinowski & Minor, 1997)'
_computing_data_collection 'Crystal Clear (Molecular Structure Corporation, 2001)'
_computing_data_reduction 'HKL2000 (Otwinowski & Minor, 1997)'
_computing_molecular_graphics 'Diamond 3.1d (Brandenburg, 2007)'
_computing_structure_refinement 'SHELXL-97 (Sheldrick, 2008)'
_computing_structure_solution 'SHELXS-97 (Sheldrick, 2008)'
_diffrn_ambient_temperature 123(2)
_diffrn_measured_fraction_theta_full 0.998
_diffrn_measured_fraction_theta_max 0.995
_diffrn_measurement_device_type 'Rigaku Mercury CCD'
_diffrn_measurement_method oscillation
_diffrn_radiation_monochromator 'Si 111'
_diffrn_radiation_source 'KEK PF-AR NW2 beamline'
_diffrn_radiation_type synchrotron
_diffrn_radiation_wavelength 0.6890
_diffrn_reflns_av_R_equivalents 0.0863
_diffrn_reflns_av_sigmaI/netI 0.1340
_diffrn_reflns_limit_h_max 78
_diffrn_reflns_limit_h_min -78
_diffrn_reflns_limit_k_max 52
_diffrn_reflns_limit_k_min -62
_diffrn_reflns_limit_l_max 32
_diffrn_reflns_limit_l_min -42
_diffrn_reflns_number 366930
_diffrn_reflns_theta_full 24.42
_diffrn_reflns_theta_max 27.33
_diffrn_reflns_theta_min 2.46
_diffrn_standards_number 0
_exptl_absorpt_coefficient_mu 2.040
_exptl_absorpt_correction_T_max 0.80648
_exptl_absorpt_correction_T_min 0.77135
_exptl_absorpt_correction_type multi-scan
_exptl_crystal_colour 'dark blue'
_exptl_crystal_density_diffrn 1.945
_exptl_crystal_description plate
_exptl_crystal_F_000 46304
_exptl_crystal_size_max 0.08
_exptl_crystal_size_mid 0.08
_exptl_crystal_size_min 0.01
_refine_diff_density_max 5.081
_refine_diff_density_min -3.308
_refine_diff_density_rms 0.269
_refine_ls_extinction_method none
_refine_ls_goodness_of_fit_ref 1.002
_refine_ls_hydrogen_treatment undef
_refine_ls_matrix_type full
_refine_ls_number_parameters 1961
_refine_ls_number_reflns 103288
_refine_ls_number_restraints 15
_refine_ls_restrained_S_all 1.002
_refine_ls_R_factor_all 0.1475
_refine_ls_R_factor_gt 0.0838
_refine_ls_shift/su_max 0.001
_refine_ls_shift/su_mean 0.000
_refine_ls_structure_factor_coef Fsqd
_refine_ls_weighting_details 'calc w=1/[\s^2^(Fo^2^)+(0.1415P)^2^] where P=(Fo^2^+2Fc^2^)/3'
_refine_ls_weighting_scheme calc
_refine_ls_wR_factor_gt 0.2469
_refine_ls_wR_factor_ref 0.2744
_reflns_number_gt 50179
_reflns_number_total 103288
_reflns_threshold_expression >2\s(I)
_cod_data_source_file ja800784a-file018.cif
_cod_data_source_block crystal_6
_cod_original_cell_volume 83726(1)
_cod_database_code 4108163

loop_
_symmetry_equiv_pos_as_xyz
'x, y, z'
'-x, y, -z+1/2'
'x+1/2, y+1/2, z'
'-x+1/2, y+1/2, -z+1/2'
'-x, -y, -z'
'x, -y, z-1/2'
'-x+1/2, -y+1/2, -z'
'x+1/2, -y+1/2, z-1/2'

loop_
_atom_site_label
_atom_site_type_symbol
_atom_site_fract_x
_atom_site_fract_y
_atom_site_fract_z
_atom_site_U_iso_or_equiv
_atom_site_adp_type
_atom_site_occupancy
_atom_site_symmetry_multiplicity
_atom_site_calc_flag
_atom_site_refinement_flags
_atom_site_disorder_assembly
_atom_site_disorder_group
Mo1A Mo 0.46055(2) 0.36871(2) 0.10336(3) 0.0398(3) Uani 1 1 d . . .
Mo1B Mo 0.30520(2) 0.55377(3) 0.09613(4) 0.0407(3) Uani 1 1 d . . .
Mo1C Mo 0.08993(2) 0.50802(3) 0.09876(4) 0.0431(3) Uani 1 1 d . . .
Mo1D Mo -0.02021(2) 0.27365(2) 0.10755(4) 0.0387(3) Uani 1 1 d . . .
Mo1E Mo 0.05999(2) 0.02006(2) 0.11967(3) 0.0358(2) Uani 1 1 d . . .
Mo1F Mo 0.26736(2) -0.05852(3) 0.12097(4) 0.0439(3) Uani 1 1 d . . .
Mo1G Mo 0.44502(2) 0.09670(3) 0.11661(4) 0.0453(3) Uani 1 1 d . . .
Mo2A Mo 0.51442(2) 0.34470(2) 0.05141(3) 0.0337(2) Uani 1 1 d D . .
Mo2B Mo 0.356751(19) 0.58096(2) 0.03703(4) 0.0369(2) Uani 1 1 d . . .
Mo2C Mo 0.108702(19) 0.56597(2) 0.04157(4) 0.0369(2) Uani 1 1 d . . .
Mo2D Mo -0.03922(2) 0.31653(2) 0.04641(3) 0.0338(2) Uani 1 1 d . . .
Mo2E Mo 0.022574(19) 0.01585(2) 0.06373(3) 0.0320(2) Uani 1 1 d . . .
Mo2F Mo 0.24963(2) -0.10765(2) 0.06713(4) 0.0393(2) Uani 1 1 d . . .
Mo2G Mo 0.46885(2) 0.03900(2) 0.06229(4) 0.0357(2) Uani 1 1 d . . .
Mo3A Mo 0.45864(3) 0.29808(3) 0.10787(5) 0.0566(3) Uani 1 1 d . . .
Mo3B Mo 0.34851(2) 0.50937(3) 0.09992(4) 0.0462(3) Uani 1 1 d . . .
Mo3C Mo 0.14471(3) 0.52320(3) 0.10019(5) 0.0660(4) Uani 1 1 d . C .
Mo3D Mo 0.00286(2) 0.33776(2) 0.11172(4) 0.0444(3) Uani 1 1 d . . .
Mo3E Mo 0.03668(3) 0.08393(2) 0.11665(4) 0.0504(3) Uani 1 1 d . . .
Mo3F Mo 0.21147(2) -0.04324(3) 0.12687(4) 0.0513(3) Uani 1 1 d . . .
Mo3G Mo 0.40075(3) 0.05197(3) 0.12175(5) 0.0627(4) Uani 1 1 d . . .
Mo4A1 Mo 0.40223(5) 0.34656(5) 0.15191(10) 0.0509(7) Uiso 0.589(5) 1 d P A 1
Mo4A2 Mo 0.40799(7) 0.34998(7) 0.16579(13) 0.051 Uiso 0.411(5) 1 d PD A 2
Mo4B Mo 0.28151(3) 0.49762(4) 0.15757(6) 0.0800(5) Uani 1 1 d . . .
Mo4C Mo 0.10716(3) 0.45821(4) 0.15469(6) 0.0789(5) Uani 1 1 d . B .
Mo4D1 Mo 0.01701(5) 0.27155(5) 0.16641(8) 0.0365(6) Uiso 0.504(3) 1 d P B 3
Mo4D2 Mo 0.00423(5) 0.27190(5) 0.18324(8) 0.037 Uiso 0.496(3) 1 d PD B 4
Mo4E Mo 0.08333(3) 0.06555(3) 0.17253(5) 0.0664(4) Uani 1 1 d . . .
Mo4F Mo 0.25018(3) 0.00102(4) 0.17790(6) 0.0901(6) Uani 1 1 d . . .
Mo4G Mo 0.39273(3) 0.12640(4) 0.17307(7) 0.0981(6) Uani 1 1 d . . .
Mo5A Mo 0.42244(2) 0.42000(2) 0.09961(4) 0.0418(3) Uani 1 1 d . . .
Mo5B Mo 0.24839(2) 0.54657(3) 0.10167(4) 0.0481(3) Uani 1 1 d . . .
Mo5C Mo 0.05761(2) 0.44961(3) 0.10365(4) 0.0482(3) Uani 1 1 d . . .
Mo5D Mo -0.00352(2) 0.20708(2) 0.11467(4) 0.0379(3) Uani 1 1 d . . .
Mo5E Mo 0.11235(2) -0.00406(3) 0.12309(4) 0.0424(3) Uani 1 1 d . . .
Mo5F Mo 0.31506(2) -0.02145(3) 0.12199(4) 0.0496(3) Uani 1 1 d . . .
Mo5G Mo 0.45126(3) 0.16702(3) 0.11630(5) 0.0597(4) Uani 1 1 d . . .
Mo6A Mo 0.491639(19) 0.42208(2) 0.04599(3) 0.0316(2) Uani 1 1 d . . .
Mo6B Mo 0.29311(2) 0.60480(2) 0.03808(4) 0.0391(2) Uani 1 1 d . . .
Mo6C Mo 0.053380(19) 0.51927(2) 0.04262(4) 0.0358(2) Uani 1 1 d . . .
Mo6D Mo -0.04435(2) 0.23353(2) 0.05063(4) 0.0351(2) Uani 1 1 d . . .
Mo6E Mo 0.071020(18) -0.04073(2) 0.06787(3) 0.0333(2) Uani 1 1 d . . .
Mo6F Mo 0.315204(19) -0.09411(2) 0.06509(4) 0.0367(2) Uani 1 1 d . . .
Mo6G Mo 0.50087(2) 0.11173(2) 0.06202(4) 0.0356(2) Uani 1 1 d . . .
Mo7A Mo 0.39676(6) 0.27409(6) 0.18581(15) 0.1130(19) Uani 0.50 1 d PD . .
Mo7B Mo 0.32154(5) 0.45533(6) 0.19039(10) 0.0652(8) Uani 0.50 1 d P . .
Mo7C1 Mo 0.15658(5) 0.48295(8) 0.19613(12) 0.0539(8) Uiso 0.554(6) 1 d PD C 5
Mo7C2 Mo 0.16014(7) 0.47349(9) 0.18145(15) 0.054 Uiso 0.446(6) 1 d P C 6
Mo7D Mo 0.03214(4) 0.33963(3) 0.20165(6) 0.0764(5) Uani 1 1 d . . .
Mo7E1 Mo 0.04541(6) 0.13141(5) 0.20814(10) 0.0459(7) Uiso 0.547(4) 1 d PD B 7
Mo7E2 Mo 0.05620(7) 0.13409(6) 0.19069(12) 0.046 Uiso 0.453(4) 1 d PD B 8
Mo7F1 Mo 0.18424(6) 0.01085(7) 0.21388(10) 0.0613(9) Uiso 0.508(4) 1 d P B 9
Mo7F2 Mo 0.19060(6) 0.02540(7) 0.19943(11) 0.061 Uiso 0.492(4) 1 d PD B 10
Mo7G1 Mo 0.34235(7) 0.08310(9) 0.20243(16) 0.0298(11) Uiso 0.269(4) 1 d P B 11
Mo7G2 Mo 0.34374(8) 0.07486(11) 0.21788(18) 0.030 Uiso 0.231(4) 1 d P B 12
Mo8A1 Mo 0.36646(9) 0.41029(10) 0.20278(16) 0.0453(14) Uiso 0.262(3) 1 d PD A 13
Mo8A2 Mo 0.36115(10) 0.40010(11) 0.18704(18) 0.045 Uiso 0.238(3) 1 d PD A 14
Mo8B Mo 0.21879(3) 0.48622(4) 0.18141(7) 0.0942(6) Uani 1 1 d . C .
Mo8C Mo 0.06003(5) 0.40579(4) 0.20428(8) 0.1139(9) Uani 1 1 d . . .
Mo8D1 Mo 0.03412(6) 0.20392(5) 0.18814(11) 0.0425(7) Uiso 0.502(4) 1 d PD B 15
Mo8D2 Mo 0.02508(5) 0.19943(5) 0.20749(10) 0.042 Uiso 0.498(4) 1 d PD B 16
Mo8E1 Mo 0.12932(5) 0.03829(7) 0.21356(9) 0.0563(7) Uiso 0.641(6) 1 d PD B 17
Mo8E2 Mo 0.12311(10) 0.02758(12) 0.22393(16) 0.056 Uiso 0.359(6) 1 d PD B 18
Mo8F1 Mo 0.29486(6) 0.03518(7) 0.21885(14) 0.0260(9) Uiso 0.305(4) 1 d P . 19
Mo8F2 Mo 0.29247(10) 0.04047(11) 0.2031(2) 0.026 Uiso 0.195(4) 1 d PD . 20
Mo8G1 Mo 0.39749(8) 0.19990(9) 0.20854(17) 0.0335(12) Uiso 0.251(3) 1 d PD A 21
Mo8G2 Mo 0.39273(9) 0.19972(9) 0.19175(16) 0.034 Uiso 0.249(3) 1 d PD A 22
Mo9A Mo 0.47584(2) 0.36243(2) -0.00981(4) 0.0384(2) Uani 1 1 d . . .
Mo9B Mo 0.32278(2) 0.54172(2) -0.01576(4) 0.0424(3) Uani 1 1 d . . .
Mo9C Mo 0.11474(2) 0.49964(3) -0.01378(4) 0.0465(3) Uani 1 1 d . . .
Mo9D Mo 0.01019(2) 0.27143(3) -0.00375(4) 0.0457(3) Uani 1 1 d . . .
Mo9E Mo 0.08520(2) 0.02471(2) 0.00674(4) 0.0389(3) Uani 1 1 d . . .
Mo9F Mo 0.28536(2) -0.05019(3) 0.00853(4) 0.0458(3) Uani 1 1 d . . .
Mo9G Mo 0.45956(2) 0.09965(3) 0.00325(4) 0.0460(3) Uani 1 1 d . . .
Mo10A Mo 0.532356(19) 0.34262(2) -0.06011(3) 0.0317(2) Uani 1 1 d . . .
Mo10B Mo 0.373802(19) 0.57462(2) -0.07326(4) 0.0379(2) Uani 1 1 d . . .
Mo10C Mo 0.129256(19) 0.56059(2) -0.06912(4) 0.0372(2) Uani 1 1 d . . .
Mo10D Mo -0.01399(2) 0.31199(2) -0.06401(4) 0.0376(2) Uani 1 1 d . . .
Mo10E Mo 0.045949(19) 0.01556(2) -0.04637(3) 0.0314(2) Uani 1 1 d . . .
Mo10F Mo 0.27026(2) -0.10465(2) -0.04410(4) 0.0390(2) Uani 1 1 d . . .
Mo10G Mo 0.487224(19) 0.04096(2) -0.04844(4) 0.0339(2) Uani 1 1 d . . .
Mo11A Mo 0.509719(18) 0.41712(2) -0.06443(3) 0.0294(2) Uani 1 1 d . . .
Mo11B Mo 0.31328(2) 0.59818(2) -0.07293(4) 0.0408(3) Uani 1 1 d . . .
Mo11C Mo 0.07635(2) 0.51600(2) -0.06807(4) 0.0372(2) Uani 1 1 d . . .
Mo11D Mo -0.01856(2) 0.23302(2) -0.06010(4) 0.0385(3) Uani 1 1 d . . .
Mo11E Mo 0.091833(19) -0.03902(2) -0.04338(3) 0.0335(2) Uani 1 1 d . . .
Mo11F Mo 0.332960(19) -0.09086(2) -0.04589(4) 0.0374(2) Uani 1 1 d . . .
Mo11G Mo 0.518793(19) 0.10978(2) -0.04931(3) 0.0332(2) Uani 1 1 d . . .
O1A O 0.46947(19) 0.3770(2) 0.1463(3) 0.055(2) Uiso 1 1 d . A .
O1B O 0.30341(19) 0.5783(2) 0.1359(3) 0.056(2) Uiso 1 1 d . . .
O1C O 0.07224(18) 0.52841(18) 0.1401(3) 0.048(2) Uiso 1 1 d . . .
O1D O -0.04769(16) 0.27567(17) 0.1471(3) 0.041(2) Uiso 1 1 d . B .
O1E O 0.03952(17) 0.00364(18) 0.1618(3) 0.044(2) Uiso 1 1 d . . .
O1F O 0.26348(19) -0.0821(2) 0.1627(3) 0.054(2) Uiso 1 1 d . . .
O1G O 0.45445(18) 0.08605(19) 0.1577(3) 0.052(2) Uiso 1 1 d . . .
O2A O 0.52651(17) 0.35947(18) 0.0859(3) 0.044(2) Uiso 1 1 d D A .
O2B O 0.35284(19) 0.60952(19) 0.0695(3) 0.052(2) Uiso 1 1 d . . .
O2C O 0.08678(17) 0.58546(18) 0.0766(3) 0.045(2) Uiso 1 1 d . . .
O2D O -0.06785(17) 0.31393(18) 0.0804(3) 0.044(2) Uiso 1 1 d . B .
O2E O 0.00388(16) -0.00625(16) 0.1009(3) 0.0381(19) Uiso 1 1 d . . .
O2F O 0.25096(18) -0.13319(18) 0.1039(3) 0.048(2) Uiso 1 1 d . . .
O2G O 0.48275(16) 0.03051(17) 0.0991(3) 0.042(2) Uiso 1 1 d . . .
O3A O 0.4688(2) 0.3061(2) 0.1721(4) 0.075(3) Uiso 1 1 d . A .
O3B O 0.3471(2) 0.5380(2) 0.1602(4) 0.073(3) Uiso 1 1 d . . .
O3C O 0.1227(3) 0.5478(3) 0.1612(4) 0.084(4) Uiso 1 1 d . . .
O3D O -0.0339(2) 0.3431(2) 0.1691(3) 0.069(3) Uiso 1 1 d . B .
O3E O 0.0089(2) 0.0676(2) 0.1819(4) 0.073(3) Uiso 1 1 d . . .
O3F O 0.2026(2) -0.0738(2) 0.1847(4) 0.071(3) Uiso 1 1 d . . .
O3G O 0.4101(2) 0.0343(3) 0.1811(4) 0.082(3) Uiso 1 1 d . . .
O4A O 0.4126(6) 0.3585(6) 0.2111(7) 0.253(13) Uiso 1 1 d D . .
O4B O 0.2792(2) 0.5320(2) 0.2083(4) 0.071(3) Uiso 1 1 d . . .
O4C O 0.0859(4) 0.4881(4) 0.2122(6) 0.143(6) Uiso 1 1 d . . .
O4D O -0.02247(15) 0.2707(2) 0.2207(3) 0.060(3) Uiso 1 1 d D . .
O4E O 0.0527(3) 0.0460(3) 0.2288(4) 0.089(4) Uiso 1 1 d . . .
O4F O 0.2472(3) -0.0326(3) 0.2303(4) 0.088(4) Uiso 1 1 d . . .
O4G O 0.4080(3) 0.1130(3) 0.2299(5) 0.121(5) Uiso 1 1 d . . .
O5A O 0.4287(2) 0.4348(2) 0.1650(3) 0.058(3) Uiso 1 1 d . A .
O5B O 0.2423(2) 0.5777(3) 0.1601(4) 0.080(3) Uiso 1 1 d . . .
O5C O 0.0310(2) 0.4719(2) 0.1646(3) 0.065(3) Uiso 1 1 d . . .
O5D O -0.0391(2) 0.2069(2) 0.1745(4) 0.071(3) Uiso 1 1 d . B .
O5E O 0.0882(2) -0.0269(2) 0.1864(3) 0.061(3) Uiso 1 1 d . . .
O5F O 0.3105(2) -0.0486(2) 0.1843(4) 0.079(3) Uiso 1 1 d . . .
O5G O 0.4612(3) 0.1565(3) 0.1781(4) 0.091(4) Uiso 1 1 d . . .
O6A O 0.50571(16) 0.42729(17) 0.0827(3) 0.0391(19) Uiso 1 1 d . A .
O6B O 0.29699(18) 0.63043(19) 0.0717(3) 0.052(2) Uiso 1 1 d . . .
O6C O 0.03861(17) 0.54467(18) 0.0775(3) 0.045(2) Uiso 1 1 d . . .
O6D O -0.07240(17) 0.24111(18) 0.0849(3) 0.044(2) Uiso 1 1 d . B .
O6E O 0.04778(17) -0.05674(18) 0.1050(3) 0.044(2) Uiso 1 1 d . . .
O6F O 0.30872(17) -0.12112(18) 0.1004(3) 0.046(2) Uiso 1 1 d . . .
O6G O 0.51071(18) 0.09558(19) 0.0993(3) 0.050(2) Uiso 1 1 d . . .
O7A O 0.4074(7) 0.2821(8) 0.2259(10) 0.146(13) Uiso 0.50 1 d PD A .
O7C O 0.1389(3) 0.5052(3) 0.2308(4) 0.124(5) Uiso 1 1 d D . .
O7D O 0.0000 0.3480(3) 0.2500 0.067(4) Uiso 1 2 d S . .
O7E O 0.0230(2) 0.1141(3) 0.2418(4) 0.112(5) Uiso 1 1 d D . .
O7F O 0.1753(4) -0.0124(4) 0.2620(6) 0.131(6) Uiso 1 1 d . . .
O7G O 0.3533(6) 0.0623(6) 0.2599(9) 0.099(8) Uiso 0.50 1 d P . .
O8A O 0.3866(7) 0.4300(7) 0.2230(11) 0.127(11) Uiso 0.50 1 d P . .
O8B O 0.2071(4) 0.5131(4) 0.2394(5) 0.128(6) Uiso 1 1 d . . .
O8C O 0.0358(4) 0.4326(4) 0.2386(6) 0.134(6) Uiso 1 1 d . B .
O8D O 0.0000 0.1963(3) 0.2500 0.077(5) Uiso 1 2 d SD . .
O8E O 0.1021(3) 0.0080(4) 0.2549(6) 0.162(7) Uiso 1 1 d D . .
O8G O 0.4093(5) 0.1959(5) 0.2480(7) 0.087(7) Uiso 0.50 1 d PD . .
O9A O 0.49208(15) 0.37801(16) 0.0500(2) 0.0364(18) Uiso 1 1 d . A .
O9B O 0.32120(15) 0.57920(16) 0.0404(2) 0.0361(18) Uiso 1 1 d . . .
O9C O 0.08734(15) 0.53063(16) 0.0440(2) 0.0364(18) Uiso 1 1 d . . .
O9D O -0.03108(15) 0.27407(15) 0.0520(2) 0.0328(17) Uiso 1 1 d . B .
O9E O 0.05412(15) -0.00243(16) 0.0673(2) 0.0336(17) Uiso 1 1 d . . .
O9F O 0.28031(16) -0.08684(17) 0.0671(3) 0.0385(19) Uiso 1 1 d . . .
O9G O 0.47472(17) 0.08270(17) 0.0621(3) 0.043(2) Uiso 1 1 d . . .
O10A O 0.48130(15) 0.33437(16) 0.0882(3) 0.0367(18) Uiso 1 1 d . A .
O10B O 0.34119(16) 0.54967(17) 0.0773(3) 0.0402(19) Uiso 1 1 d . . .
O10C O 0.11637(16) 0.53689(17) 0.0801(3) 0.042(2) Uiso 1 1 d . . .
O10D O -0.02048(15) 0.31402(16) 0.0879(2) 0.0364(18) Uiso 1 1 d . B .
O10E O 0.03557(15) 0.04108(16) 0.1005(2) 0.0339(17) Uiso 1 1 d . . .
O10F O 0.23973(17) -0.07284(18) 0.1045(3) 0.044(2) Uiso 1 1 d . . .
O10G O 0.43808(17) 0.05773(18) 0.0998(3) 0.044(2) Uiso 1 1 d . . .
O11A O 0.4404(2) 0.3353(2) 0.1296(3) 0.058(3) Uiso 1 1 d . A .
O11B O 0.31248(19) 0.5185(2) 0.1241(3) 0.057(3) Uiso 1 1 d . . .
O11C O 0.1154(2) 0.4970(2) 0.1242(3) 0.064(3) Uiso 1 1 d . . .
O11D O -0.00214(16) 0.29708(17) 0.1381(3) 0.041(2) Uiso 1 1 d . B .
O11E O 0.05822(18) 0.06009(19) 0.1418(3) 0.048(2) Uiso 1 1 d . . .
O11F O 0.23893(18) -0.03412(19) 0.1501(3) 0.051(2) Uiso 1 1 d . . .
O11G O 0.4103(2) 0.0891(2) 0.1447(3) 0.065(3) Uiso 1 1 d . . .
O12A O 0.42552(19) 0.3808(2) 0.1256(3) 0.055(2) Uiso 1 1 d . A .
O12B O 0.27426(18) 0.53272(19) 0.1250(3) 0.049(2) Uiso 1 1 d . . .
O12C O 0.08147(19) 0.4702(2) 0.1282(3) 0.057(2) Uiso 1 1 d . . .
O12D O -0.00343(16) 0.24813(16) 0.1370(3) 0.0379(19) Uiso 1 1 d . B .
O12E O 0.08581(17) 0.02601(18) 0.1469(3) 0.046(2) Uiso 1 1 d . . .
O12F O 0.27864(18) -0.02435(19) 0.1456(3) 0.050(2) Uiso 1 1 d . . .
O12G O 0.4284(2) 0.1327(2) 0.1414(3) 0.062(3) Uiso 1 1 d . . .
O13A O 0.45904(15) 0.40916(16) 0.0845(2) 0.0348(18) Uiso 1 1 d . A .
O13B O 0.27934(16) 0.57213(17) 0.0779(3) 0.0393(19) Uiso 1 1 d . . .
O13C O 0.06248(16) 0.49207(17) 0.0826(3) 0.042(2) Uiso 1 1 d . . .
O13D O -0.02520(15) 0.23366(16) 0.0911(2) 0.0341(18) Uiso 1 1 d . B .
O13E O 0.08226(15) -0.01338(16) 0.1042(2) 0.0339(18) Uiso 1 1 d . . .
O13F O 0.30355(16) -0.06024(17) 0.1028(3) 0.0384(19) Uiso 1 1 d . . .
O13G O 0.46927(17) 0.12793(18) 0.0982(3) 0.043(2) Uiso 1 1 d . . .
O14A O 0.53630(15) 0.35471(16) -0.0045(3) 0.0371(19) Uiso 1 1 d . A .
O14B O 0.36683(16) 0.59765(17) -0.0189(3) 0.041(2) Uiso 1 1 d . . .
O14C O 0.10769(16) 0.57722(17) -0.0141(3) 0.0382(19) Uiso 1 1 d . . .
O14D O -0.04185(15) 0.31141(16) -0.0097(2) 0.0361(18) Uiso 1 1 d . B .
O14E O 0.02619(15) -0.00074(16) 0.0087(3) 0.0357(18) Uiso 1 1 d . . .
O14F O 0.26557(17) -0.12409(18) 0.0118(3) 0.043(2) Uiso 1 1 d . . .
O14G O 0.49241(15) 0.03434(16) 0.0075(2) 0.0341(18) Uiso 1 1 d . . .
O15A O 0.52282(16) 0.30650(17) 0.0515(3) 0.0400(19) Uiso 1 1 d . . .
O15B O 0.38587(16) 0.56647(17) 0.0359(3) 0.0384(19) Uiso 1 1 d . . .
O15C O 0.13604(16) 0.58467(17) 0.0403(3) 0.041(2) Uiso 1 1 d . . .
O15D O -0.03409(15) 0.35486(16) 0.0442(2) 0.0361(18) Uiso 1 1 d . . .
O15E O 0.00319(15) 0.04555(15) 0.0596(2) 0.0325(17) Uiso 1 1 d . . .
O15F O 0.21901(16) -0.11056(17) 0.0663(3) 0.041(2) Uiso 1 1 d . . .
O15G O 0.45094(15) 0.00715(16) 0.0620(2) 0.0343(18) Uiso 1 1 d . . .
O16A O 0.48511(17) 0.27463(18) 0.0977(3) 0.045(2) Uiso 1 1 d . . .
O16B O 0.38037(16) 0.51899(17) 0.0850(3) 0.0402(19) Uiso 1 1 d . . .
O16C O 0.15986(17) 0.55739(18) 0.0859(3) 0.046(2) Uiso 1 1 d . . .
O16D O -0.00696(15) 0.37047(16) 0.0932(3) 0.0373(19) Uiso 1 1 d . . .
O16E O 0.00917(15) 0.09151(16) 0.1046(2) 0.0336(17) Uiso 1 1 d . . .
O16F O 0.19124(17) -0.06725(18) 0.1120(3) 0.045(2) Uiso 1 1 d . . .
O16G O 0.40421(17) 0.01400(18) 0.1082(3) 0.045(2) Uiso 1 1 d . . .
O17A O 0.4349(3) 0.2786(3) 0.1429(4) 0.085(4) Uiso 1 1 d . A .
O17B O 0.3444(2) 0.4828(2) 0.1394(4) 0.078(3) Uiso 1 1 d . . .
O17C O 0.1582(2) 0.5072(2) 0.1353(3) 0.066(3) Uiso 1 1 d . . .
O17D O 0.0137(2) 0.3479(2) 0.1549(4) 0.071(3) Uiso 1 1 d . B .
O17E O 0.04028(19) 0.1119(2) 0.1502(3) 0.056(2) Uiso 1 1 d . . .
O17F O 0.1930(2) -0.0193(2) 0.1677(4) 0.077(3) Uiso 1 1 d . . .
O17G O 0.3718(3) 0.0550(3) 0.1596(5) 0.103(4) Uiso 1 1 d . . .
O18A O 0.3939(5) 0.3089(5) 0.1591(7) 0.187(9) Uiso 1 1 d . A .
O18B O 0.29523(19) 0.4794(2) 0.1900(3) 0.056(2) Uiso 1 1 d . . .
O18C O 0.1294(4) 0.4625(4) 0.1781(5) 0.128(6) Uiso 1 1 d . . .
O18D O 0.01875(17) 0.30100(18) 0.2001(3) 0.045(2) Uiso 1 1 d . B .
O18E O 0.0693(3) 0.0986(3) 0.1962(5) 0.112(5) Uiso 1 1 d . . .
O18F O 0.2189(2) 0.0071(2) 0.2104(3) 0.065(3) Uiso 1 1 d . . .
O18G O 0.3677(3) 0.1064(3) 0.2074(5) 0.104(4) Uiso 1 1 d . . .
O19A O 0.3770(4) 0.3656(4) 0.1537(6) 0.150(7) Uiso 1 1 d . . .
O19B O 0.2497(2) 0.4935(2) 0.1871(3) 0.057(3) Uiso 1 1 d . . .
O19C O 0.0840(3) 0.4361(3) 0.1950(5) 0.122(5) Uiso 1 1 d . B .
O19D O 0.01924(17) 0.24067(18) 0.1973(3) 0.045(2) Uiso 1 1 d . . .
O19E O 0.1001(3) 0.0556(3) 0.2045(4) 0.092(4) Uiso 1 1 d . . .
O19F O 0.2666(2) 0.0196(2) 0.2059(3) 0.059(3) Uiso 1 1 d . . .
O19G O 0.3903(3) 0.1610(3) 0.1968(5) 0.117(5) Uiso 1 1 d . . .
O20A O 0.39275(19) 0.4206(2) 0.1335(3) 0.056(2) Uiso 1 1 d . A .
O20B O 0.2270(2) 0.5268(2) 0.1435(4) 0.071(3) Uiso 1 1 d . . .
O20C O 0.0554(2) 0.4219(2) 0.1427(3) 0.068(3) Uiso 1 1 d . B .
O20D O 0.00812(19) 0.1960(2) 0.1553(3) 0.054(2) Uiso 1 1 d . B .
O20E O 0.1264(2) 0.0101(2) 0.1594(3) 0.060(3) Uiso 1 1 d . . .
O20F O 0.3136(3) 0.0049(3) 0.1606(4) 0.087(4) Uiso 1 1 d . . .
O20G O 0.4305(3) 0.1906(3) 0.1510(4) 0.088(4) Uiso 1 1 d . . .
O21A O 0.43119(16) 0.45797(17) 0.0865(3) 0.0396(19) Uiso 1 1 d . . .
O21B O 0.23087(17) 0.57413(18) 0.0858(3) 0.044(2) Uiso 1 1 d . . .
O21C O 0.03004(16) 0.44743(17) 0.0896(3) 0.0399(19) Uiso 1 1 d . . .
O21D O -0.01738(15) 0.17532(16) 0.1006(2) 0.0343(18) Uiso 1 1 d . . .
O21E O 0.12331(16) -0.04070(17) 0.1115(3) 0.041(2) Uiso 1 1 d . . .
O21F O 0.34538(18) -0.03658(19) 0.1087(3) 0.048(2) Uiso 1 1 d . . .
O21G O 0.48009(18) 0.18546(19) 0.1024(3) 0.049(2) Uiso 1 1 d . . .
O22A O 0.47773(15) 0.45714(16) 0.0429(2) 0.0346(18) Uiso 1 1 d . . .
O22B O 0.26267(16) 0.61217(17) 0.0368(3) 0.0402(19) Uiso 1 1 d . . .
O22C O 0.03014(16) 0.49399(17) 0.0410(3) 0.0393(19) Uiso 1 1 d . . .
O22D O -0.04328(15) 0.19462(16) 0.0514(2) 0.0345(18) Uiso 1 1 d . . .
O22E O 0.09670(16) -0.06357(17) 0.0680(3) 0.0389(19) Uiso 1 1 d . . .
O22F O 0.34575(16) -0.08418(17) 0.0633(3) 0.0395(19) Uiso 1 1 d . . .
O22G O 0.51346(15) 0.14793(16) 0.0587(3) 0.0367(18) Uiso 1 1 d . . .
O23A O 0.51589(15) 0.42268(16) -0.0089(2) 0.0348(18) Uiso 1 1 d . A .
O23B O 0.31096(17) 0.61843(18) -0.0186(3) 0.045(2) Uiso 1 1 d . . .
O23C O 0.05930(15) 0.53531(16) -0.0128(3) 0.0365(18) Uiso 1 1 d . . .
O23D O -0.04597(16) 0.23855(17) -0.0063(3) 0.042(2) Uiso 1 1 d . B .
O23E O 0.06900(16) -0.05098(17) 0.0128(3) 0.0393(19) Uiso 1 1 d . . .
O23F O 0.32355(16) -0.11182(17) 0.0089(3) 0.041(2) Uiso 1 1 d . . .
O23G O 0.52134(16) 0.09792(16) 0.0080(3) 0.0376(19) Uiso 1 1 d . . .
O24A O 0.4078(4) 0.2376(4) 0.1873(6) 0.049(4) Uiso 0.50 1 d P A .
O24B O 0.3507(4) 0.4395(4) 0.1855(6) 0.052(5) Uiso 0.50 1 d P . .
O24C O 0.1881(2) 0.4954(2) 0.1779(4) 0.078(3) Uiso 1 1 d . . .
O24D O 0.0382(2) 0.3776(2) 0.1957(4) 0.075(3) Uiso 1 1 d . B .
O24E O 0.03238(19) 0.1620(2) 0.1909(3) 0.055(2) Uiso 1 1 d . . .
O24F O 0.1549(3) 0.0141(3) 0.2068(5) 0.116(5) Uiso 1 1 d . . .
O24G O 0.3261(3) 0.0472(3) 0.2041(5) 0.117(5) Uiso 0.50 1 d P . .
O25A O 0.3674(7) 0.2703(7) 0.2139(11) 0.124(11) Uiso 0.50 1 d P A .
O25B O 0.3016(4) 0.4318(4) 0.2294(6) 0.048(4) Uiso 0.50 1 d P . .
O25C O 0.1601(3) 0.4523(3) 0.2263(5) 0.111(5) Uiso 1 1 d . . .
O25D O 0.0455(2) 0.3316(2) 0.2402(4) 0.076(3) Uiso 1 1 d . B .
O25E O 0.0608(3) 0.1489(3) 0.2374(4) 0.100(4) Uiso 1 1 d . . .
O25F O 0.1817(4) 0.0441(5) 0.2504(7) 0.172(8) Uiso 1 1 d . . .
O25G O 0.3201(5) 0.0968(5) 0.2461(8) 0.078(7) Uiso 0.50 1 d P . .
O26A O 0.3431(10) 0.3946(11) 0.2414(17) 0.21(2) Uiso 0.50 1 d PD . .
O26B O 0.2099(3) 0.4578(3) 0.2183(5) 0.117(5) Uiso 1 1 d . . .
O26C O 0.0685(3) 0.3880(4) 0.2435(5) 0.129(6) Uiso 1 1 d . B .
O26D O 0.0464(2) 0.2072(3) 0.2325(4) 0.080(3) Uiso 1 1 d . . .
O26E O 0.1313(4) 0.0608(3) 0.2515(5) 0.142(6) Uiso 1 1 d D . .
O26F O 0.2779(4) 0.0630(4) 0.2501(6) 0.051(5) Uiso 0.50 1 d P . .
O26G O 0.3655(6) 0.2071(6) 0.2372(9) 0.102(9) Uiso 0.50 1 d P . .
O27A O 0.45305(16) 0.35733(17) 0.0414(3) 0.0384(19) Uiso 1 1 d . A .
O27B O 0.30940(15) 0.52605(16) 0.0366(2) 0.0346(18) Uiso 1 1 d . . .
O27C O 0.11275(17) 0.48541(18) 0.0390(3) 0.044(2) Uiso 1 1 d . . .
O27D O 0.01340(15) 0.27050(16) 0.0498(2) 0.0352(18) Uiso 1 1 d . B .
O27E O 0.08585(15) 0.03811(16) 0.0589(2) 0.0345(18) Uiso 1 1 d . . .
O27F O 0.27416(16) -0.03213(17) 0.0607(3) 0.042(2) Uiso 1 1 d . . .
O27G O 0.43765(18) 0.10927(18) 0.0555(3) 0.048(2) Uiso 1 1 d . . .
O28A O 0.49652(14) 0.33209(15) -0.0051(2) 0.0312(17) Uiso 1 1 d . A .
O28B O 0.35524(15) 0.54433(16) -0.0150(2) 0.0364(18) Uiso 1 1 d . . .
O28C O 0.13317(16) 0.53296(17) -0.0120(3) 0.041(2) Uiso 1 1 d . . .
O28D O 0.00073(16) 0.31086(17) -0.0044(3) 0.041(2) Uiso 1 1 d . B .
O28E O 0.05521(14) 0.04056(15) 0.0080(2) 0.0304(17) Uiso 1 1 d . . .
O28F O 0.25609(16) -0.07055(17) 0.0105(3) 0.041(2) Uiso 1 1 d . . .
O28G O 0.45341(16) 0.05908(17) 0.0064(3) 0.041(2) Uiso 1 1 d . . .
O29A O 0.4543(2) 0.2958(2) 0.0579(3) 0.060(3) Uiso 1 1 d . A .
O29B O 0.34785(19) 0.4923(2) 0.0541(3) 0.054(2) Uiso 1 1 d . . .
O29C O 0.15860(19) 0.5051(2) 0.0487(3) 0.054(2) Uiso 1 1 d . . .
O29D O 0.0271(2) 0.3302(2) 0.0687(3) 0.061(3) Uiso 1 1 d . B .
O29E O 0.05809(17) 0.09133(18) 0.0655(3) 0.044(2) Uiso 1 1 d . . .
O29F O 0.2215(2) -0.0229(2) 0.0799(3) 0.057(3) Uiso 1 1 d . . .
O29G O 0.3987(2) 0.0655(2) 0.0732(4) 0.070(3) Uiso 1 1 d . . .
O30A O 0.4057(5) 0.3398(5) 0.0787(7) 0.175(8) Uiso 1 1 d . . .
O30B O 0.2849(2) 0.4739(2) 0.1129(4) 0.075(3) Uiso 1 1 d . . .
O30C O 0.1207(5) 0.4379(5) 0.1093(7) 0.177(8) Uiso 1 1 d . . .
O30D O 0.0423(2) 0.2719(2) 0.1229(3) 0.066(3) Uiso 1 1 d . . .
O30E O 0.1039(4) 0.0804(4) 0.1245(6) 0.140(6) Uiso 1 1 d . . .
O30F O 0.2544(2) 0.0235(2) 0.1316(3) 0.062(3) Uiso 1 1 d . . .
O30G O 0.3847(4) 0.1355(4) 0.1244(6) 0.142(6) Uiso 1 1 d . . .
O31A O 0.42215(18) 0.40806(19) 0.0495(3) 0.051(2) Uiso 1 1 d . A .
O31B O 0.25621(18) 0.52550(19) 0.0561(3) 0.050(2) Uiso 1 1 d . . .
O31C O 0.07825(18) 0.43721(19) 0.0575(3) 0.051(2) Uiso 1 1 d . . .
O31D O 0.02091(17) 0.21017(17) 0.0687(3) 0.043(2) Uiso 1 1 d . B .
O31E O 0.12731(18) 0.01183(19) 0.0736(3) 0.050(2) Uiso 1 1 d . . .
O31F O 0.3173(2) -0.0051(2) 0.0747(3) 0.061(3) Uiso 1 1 d . . .
O31G O 0.4458(2) 0.1705(2) 0.0671(3) 0.067(3) Uiso 1 1 d . . .
O32A O 0.47426(14) 0.40437(15) -0.0093(2) 0.0312(17) Uiso 1 1 d . A .
O32B O 0.29566(16) 0.56646(17) -0.0152(3) 0.0391(19) Uiso 1 1 d . . .
O32C O 0.08238(15) 0.48872(16) -0.0121(3) 0.0363(18) Uiso 1 1 d . . .
O32D O -0.00333(16) 0.23253(17) -0.0018(3) 0.041(2) Uiso 1 1 d . B .
O32E O 0.10027(14) -0.01237(15) 0.0107(2) 0.0315(17) Uiso 1 1 d . . .
O32F O 0.31788(16) -0.05729(17) 0.0089(3) 0.0388(19) Uiso 1 1 d . . .
O32G O 0.48455(16) 0.12742(17) 0.0042(3) 0.0381(19) Uiso 1 1 d . . .
O33A O 0.50895(14) 0.37443(15) -0.0536(2) 0.0316(17) Uiso 1 1 d . A .
O33B O 0.33840(16) 0.57349(17) -0.0625(3) 0.042(2) Uiso 1 1 d . . .
O33C O 0.10731(16) 0.52699(17) -0.0587(3) 0.041(2) Uiso 1 1 d . . .
O33D O -0.00678(16) 0.27201(17) -0.0518(3) 0.0384(19) Uiso 1 1 d . B .
O33E O 0.07489(15) -0.00157(16) -0.0356(2) 0.0333(17) Uiso 1 1 d . . .
O33F O 0.29848(16) -0.08417(17) -0.0377(3) 0.041(2) Uiso 1 1 d . . .
O33G O 0.49155(15) 0.08263(16) -0.0397(2) 0.0363(18) Uiso 1 1 d . . .
O34A O 0.55700(17) 0.35871(18) -0.0957(3) 0.043(2) Uiso 1 1 d . A .
O34B O 0.38161(18) 0.59989(19) -0.1118(3) 0.050(2) Uiso 1 1 d . . .
O34C O 0.11949(18) 0.57811(18) -0.1058(3) 0.048(2) Uiso 1 1 d . . .
O34D O -0.02791(17) 0.30600(18) -0.1016(3) 0.047(2) Uiso 1 1 d . B .
O34E O 0.04255(17) -0.00813(17) -0.0827(3) 0.042(2) Uiso 1 1 d . . .
O34F O 0.28497(18) -0.13013(18) -0.0788(3) 0.049(2) Uiso 1 1 d . . .
O34G O 0.51481(16) 0.03420(17) -0.0856(3) 0.040(2) Uiso 1 1 d . . .
O35A O 0.3936(7) 0.2688(7) 0.1373(7) 0.126(11) Uiso 0.50 1 d PD A .
O35B O 0.3197(5) 0.4342(5) 0.1393(7) 0.077(6) Uiso 0.50 1 d P . .
O35C O 0.1763(3) 0.4522(4) 0.1347(5) 0.126(5) Uiso 1 1 d . . .
O35D O 0.0589(3) 0.3286(3) 0.1507(4) 0.095(4) Uiso 1 1 d . B .
O35E O 0.0782(2) 0.1479(3) 0.1494(4) 0.103(4) Uiso 1 1 d D . .
O35F O 0.2003(3) 0.0405(3) 0.1519(4) 0.127(6) Uiso 1 1 d D . .
O35G O 0.3379(6) 0.0955(6) 0.1567(9) 0.107(9) Uiso 0.50 1 d P . .
O36A O 0.3521(7) 0.3878(7) 0.1475(9) 0.141(12) Uiso 0.50 1 d PD . .
O36B O 0.2307(3) 0.4668(3) 0.1303(4) 0.090(4) Uiso 1 1 d . . .
O36C O 0.0858(3) 0.3831(3) 0.1534(5) 0.121(5) Uiso 1 1 d . B .
O36D O 0.0557(2) 0.2086(3) 0.1414(3) 0.090(4) Uiso 1 1 d D . .
O36E O 0.1484(3) 0.0603(4) 0.1598(5) 0.125(5) Uiso 1 1 d . . .
O36F O 0.2948(4) 0.0606(4) 0.1594(6) 0.147(7) Uiso 0.50 1 d PD . .
O36G O 0.3857(6) 0.1984(7) 0.1463(7) 0.121(10) Uiso 0.50 1 d PD . .
O37A O 0.53727(16) 0.42044(16) -0.1013(3) 0.0378(19) Uiso 1 1 d . A .
O37B O 0.33119(19) 0.6210(2) -0.1111(3) 0.056(2) Uiso 1 1 d . . .
O37C O 0.07568(18) 0.54079(18) -0.1045(3) 0.048(2) Uiso 1 1 d . . .
O37D O -0.03139(18) 0.24059(19) -0.0983(3) 0.052(2) Uiso 1 1 d . B .
O37E O 0.08029(17) -0.05500(18) -0.0791(3) 0.044(2) Uiso 1 1 d . . .
O37F O 0.33814(18) -0.11814(19) -0.0826(3) 0.051(2) Uiso 1 1 d . . .
O37G O 0.54134(16) 0.09121(17) -0.0829(3) 0.041(2) Uiso 1 1 d . . .
O38A O 0.46342(18) 0.35205(18) -0.0478(3) 0.047(2) Uiso 1 1 d . A .
O38B O 0.32299(17) 0.51512(17) -0.0511(3) 0.043(2) Uiso 1 1 d . . .
O38C O 0.13392(19) 0.4774(2) -0.0514(3) 0.056(2) Uiso 1 1 d . . .
O38D O 0.03858(18) 0.26913(19) -0.0400(3) 0.050(2) Uiso 1 1 d . B .
O38E O 0.10636(16) 0.04302(17) -0.0316(3) 0.0392(19) Uiso 1 1 d . . .
O38F O 0.28873(18) -0.02496(19) -0.0295(3) 0.051(2) Uiso 1 1 d . . .
O38G O 0.44840(17) 0.11256(18) -0.0351(3) 0.047(2) Uiso 1 1 d . . .
OW1 O -0.0738(3) 0.1101(3) 0.0088(4) 0.085(4) Uiso 1 1 d . . .
OW2 O 0.4291(3) -0.1123(3) 0.0153(4) 0.094(4) Uiso 1 1 d . . .
OW3 O -0.0123(3) 0.1370(3) 0.1700(4) 0.095(4) Uiso 1 1 d . . .
OW4 O 0.0000 0.0268(4) 0.2500 0.100(6) Uiso 1 2 d S . .
OW5 O 0.1428(3) -0.0568(3) 0.1827(4) 0.102(4) Uiso 1 1 d . . .
OW6 O 0.4275(3) 0.5367(3) 0.1650(5) 0.103(4) Uiso 1 1 d . . .
OW7 O 0.3939(3) 0.4880(3) 0.1568(5) 0.104(4) Uiso 1 1 d . . .
OW8 O 0.4091(3) -0.1292(3) 0.1040(5) 0.119(5) Uiso 1 1 d . . .
OW9 O -0.1027(3) 0.1175(3) 0.0987(5) 0.121(5) Uiso 1 1 d . . .
OW10 O 0.5826(3) 0.2167(3) 0.0245(5) 0.124(5) Uiso 1 1 d . . .
OW11 O 0.2002(3) -0.1297(3) 0.1788(5) 0.124(5) Uiso 1 1 d . . .
OW12 O 0.0402(3) 0.0791(4) 0.3066(5) 0.125(5) Uiso 1 1 d . . .
OW13 O 0.0632(3) -0.1161(4) 0.1373(5) 0.128(6) Uiso 1 1 d . . .
OW14 O 0.4651(3) 0.4666(4) 0.1648(5) 0.128(6) Uiso 1 1 d . . .
OW15 O 0.0901(4) -0.1391(4) 0.0513(6) 0.133(6) Uiso 1 1 d . . .
OW16 O 0.1402(4) 0.4907(4) 0.3188(6) 0.134(6) Uiso 1 1 d . . .
OW17 O 0.4685(4) 0.2327(4) 0.1696(6) 0.135(6) Uiso 1 1 d . . .
OW18 O -0.0820(4) 0.1934(4) 0.1713(6) 0.136(6) Uiso 1 1 d . . .
OW19 O 0.0404(4) 0.5805(4) 0.1586(6) 0.133(6) Uiso 1 1 d . . .
OW20 O 0.4175(4) 0.0593(4) 0.2557(6) 0.136(6) Uiso 1 1 d . . .
OW21 O 0.1822(4) 0.5618(4) 0.1559(6) 0.144(6) Uiso 1 1 d . . .
OW22 O 0.0398(4) 0.4973(4) 0.2366(6) 0.144(6) Uiso 1 1 d . . .
OW23 O -0.1038(4) 0.1783(4) 0.1100(6) 0.157(7) Uiso 1 1 d . . .
OW24 O 0.5796(4) 0.1541(5) 0.0395(7) 0.173(8) Uiso 1 1 d . . .
OW25 O 0.5506(5) 0.1372(5) 0.1210(7) 0.176(8) Uiso 1 1 d . . .
OW26 O 0.5065(5) 0.1492(5) 0.1776(7) 0.181(8) Uiso 1 1 d . . .
OW27 O -0.0797(5) 0.3318(5) 0.1673(7) 0.185(9) Uiso 1 1 d . . .
OW28 O 0.3290(5) -0.1007(5) 0.1825(7) 0.184(9) Uiso 1 1 d . . .
OW29 O 0.2440(5) 0.6323(5) 0.1531(7) 0.186(9) Uiso 1 1 d . . .
OW30 O -0.0015(5) 0.4137(5) 0.1701(8) 0.189(9) Uiso 1 1 d . . .
OW31 O 0.5154(5) 0.3147(5) 0.1648(8) 0.189(9) Uiso 1 1 d . . .
OW32 O 0.3589(5) -0.1386(5) 0.1216(8) 0.193(9) Uiso 1 1 d . . .
OW33 O -0.1034(5) 0.2819(5) 0.1535(8) 0.192(9) Uiso 1 1 d . . .
OW34 O 0.5026(5) 0.4300(5) 0.1757(8) 0.192(9) Uiso 1 1 d . . .
OW35 O 0.0616(5) -0.0028(5) 0.2672(8) 0.195(9) Uiso 1 1 d . . .
OW36 O 0.2530(5) 0.6754(5) 0.0910(8) 0.196(9) Uiso 1 1 d . . .
OW37 O 0.1218(5) -0.1127(5) 0.2084(8) 0.197(9) Uiso 1 1 d . . .
OW38 O 0.4079(5) -0.0247(5) 0.2089(8) 0.202(10) Uiso 1 1 d . . .
OW39 O 0.4271(5) 0.4018(5) 0.2357(8) 0.201(10) Uiso 1 1 d . . .
OW40 O -0.0065(5) 0.5047(5) 0.1703(8) 0.204(10) Uiso 1 1 d . . .
OW41 O 0.2255(5) -0.1706(5) 0.0133(8) 0.205(10) Uiso 1 1 d . . .
OW42 O 0.1433(5) -0.1567(5) 0.0368(8) 0.207(10) Uiso 1 1 d . . .
OW43 O 0.4443(5) 0.3424(5) 0.2356(8) 0.209(10) Uiso 1 1 d . . .
OW44 O 0.2998(5) -0.1702(5) 0.0034(8) 0.208(10) Uiso 1 1 d . . .
OW45 O 0.1076(5) 0.6070(6) 0.1531(9) 0.219(11) Uiso 1 1 d . . .
OW46 O 0.3242(6) 0.6468(6) 0.1430(9) 0.222(11) Uiso 1 1 d . . .
OW47 O -0.0745(6) 0.2703(6) 0.2623(9) 0.223(11) Uiso 1 1 d . . .
OW48 O 0.2024(6) -0.1737(6) 0.1208(10) 0.245(13) Uiso 1 1 d . . .
OW49 O 0.2100(6) 0.4682(7) 0.0525(10) 0.255(13) Uiso 1 1 d . . .
OW50 O 0.0752(6) -0.1641(7) 0.1725(10) 0.258(14) Uiso 1 1 d . . .
OW51 O -0.0464(6) 0.4418(7) 0.1692(10) 0.260(14) Uiso 1 1 d . . .
OW52 O 0.0823(7) 0.1500(7) 0.0634(11) 0.275(15) Uiso 1 1 d . . .
OW53 O 0.3684(7) -0.1420(7) 0.0154(11) 0.278(15) Uiso 1 1 d . . .
OW54 O 0.5617(7) 0.3079(8) 0.1059(12) 0.300(17) Uiso 1 1 d . . .
OW55 O 0.0764(7) 0.3296(8) 0.0503(12) 0.291(16) Uiso 1 1 d . . .
OW56 O -0.0980(8) 0.2462(8) 0.2142(13) 0.307(17) Uiso 1 1 d . . .
OW57 O 0.2311(8) -0.1318(9) 0.2320(13) 0.334(19) Uiso 1 1 d . . .
OW58 O 0.3261(3) 0.0472(3) 0.2041(5) 0.117(5) Uiso 0.50 1 d P . .
OW59 O 0.2948(4) 0.0606(4) 0.1594(6) 0.147(7) Uiso 0.50 1 d P . .

loop_
_atom_site_aniso_label
_atom_site_aniso_U_11
_atom_site_aniso_U_22
_atom_site_aniso_U_33
_atom_site_aniso_U_23
_atom_site_aniso_U_13
_atom_site_aniso_U_12
Mo1A 0.0425(7) 0.0393(6) 0.0313(6) -0.0015(4) -0.0044(5) 0.0126(5)
Mo1B 0.0258(6) 0.0556(7) 0.0382(6) 0.0025(5) -0.0074(5) 0.0012(5)
Mo1C 0.0322(6) 0.0522(7) 0.0493(7) 0.0161(5) -0.0196(5) -0.0107(5)
Mo1D 0.0491(7) 0.0319(5) 0.0394(6) -0.0035(4) -0.0204(5) 0.0028(5)
Mo1E 0.0339(6) 0.0405(6) 0.0354(6) -0.0018(4) -0.0149(5) 0.0066(5)
Mo1F 0.0255(6) 0.0608(7) 0.0430(6) -0.0042(5) -0.0085(5) 0.0057(5)
Mo1G 0.0348(7) 0.0466(7) 0.0456(7) -0.0018(5) -0.0017(5) 0.0029(5)
Mo2A 0.0339(6) 0.0359(5) 0.0349(6) -0.0075(4) -0.0164(5) 0.0081(4)
Mo2B 0.0244(5) 0.0373(6) 0.0491(6) -0.0013(5) -0.0127(5) 0.0021(4)
Mo2C 0.0231(5) 0.0410(6) 0.0455(6) 0.0071(5) -0.0103(5) 0.0000(4)
Mo2D 0.0296(6) 0.0341(5) 0.0382(6) -0.0043(4) -0.0120(5) 0.0045(4)
Mo2E 0.0245(5) 0.0332(5) 0.0379(6) -0.0022(4) -0.0103(4) 0.0011(4)
Mo2F 0.0233(5) 0.0441(6) 0.0485(6) 0.0071(5) -0.0094(5) 0.0014(5)
Mo2G 0.0272(6) 0.0371(6) 0.0433(6) 0.0022(5) -0.0126(5) 0.0037(4)
Mo3A 0.0450(8) 0.0414(7) 0.0639(8) 0.0046(6) 0.0070(6) 0.0072(6)
Mo3B 0.0294(6) 0.0612(8) 0.0463(7) 0.0149(6) -0.0104(5) -0.0041(5)
Mo3C 0.0472(8) 0.0718(9) 0.0964(11) 0.0450(8) -0.0472(8) -0.0244(7)
Mo3D 0.0578(8) 0.0345(6) 0.0526(7) 0.0018(5) -0.0342(6) -0.0020(5)
Mo3E 0.0586(8) 0.0418(6) 0.0686(8) -0.0175(6) -0.0448(7) 0.0154(6)
Mo3F 0.0292(6) 0.0711(8) 0.0539(7) -0.0108(6) -0.0143(6) 0.0142(6)
Mo3G 0.0306(7) 0.0620(8) 0.0770(9) -0.0123(7) 0.0061(6) 0.0038(6)
Mo4B 0.0394(8) 0.1165(14) 0.0786(10) 0.0509(10) -0.0126(8) -0.0143(9)
Mo4C 0.0717(11) 0.0857(11) 0.1048(12) 0.0566(10) -0.0633(10) -0.0340(9)
Mo4E 0.0818(11) 0.0585(8) 0.0844(10) -0.0205(7) -0.0614(10) 0.0195(8)
Mo4F 0.0524(10) 0.1340(16) 0.0919(12) -0.0676(11) -0.0347(9) 0.0401(10)
Mo4G 0.0533(11) 0.0955(13) 0.1085(14) -0.0347(11) 0.0216(10) 0.0104(9)
Mo5A 0.0322(6) 0.0414(6) 0.0425(6) 0.0006(5) -0.0006(5) 0.0076(5)
Mo5B 0.0252(6) 0.0644(8) 0.0499(7) 0.0151(6) -0.0062(5) -0.0031(5)
Mo5C 0.0400(7) 0.0509(7) 0.0622(8) 0.0221(6) -0.0283(6) -0.0112(5)
Mo5D 0.0490(7) 0.0329(5) 0.0379(6) -0.0012(4) -0.0226(5) 0.0010(5)
Mo5E 0.0366(7) 0.0510(7) 0.0441(6) -0.0003(5) -0.0197(5) 0.0045(5)
Mo5F 0.0351(7) 0.0581(8) 0.0590(8) -0.0156(6) -0.0204(6) 0.0112(6)
Mo5G 0.0409(8) 0.0512(8) 0.0710(9) -0.0079(6) 0.0025(7) 0.0111(6)
Mo6A 0.0268(5) 0.0364(5) 0.0335(5) -0.0074(4) -0.0129(4) 0.0066(4)
Mo6B 0.0246(6) 0.0422(6) 0.0504(7) -0.0009(5) -0.0124(5) 0.0009(5)
Mo6C 0.0252(5) 0.0370(6) 0.0467(6) 0.0056(5) -0.0139(5) -0.0006(4)
Mo6D 0.0297(6) 0.0361(5) 0.0405(6) -0.0073(4) -0.0133(5) 0.0069(4)
Mo6E 0.0219(5) 0.0350(5) 0.0421(6) 0.0036(4) -0.0096(4) 0.0007(4)
Mo6F 0.0234(5) 0.0411(6) 0.0435(6) 0.0058(5) -0.0083(5) 0.0017(4)
Mo6G 0.0320(6) 0.0360(6) 0.0381(6) 0.0004(4) -0.0108(5) 0.0061(4)
Mo7A 0.056(2) 0.0383(15) 0.164(4) 0.0364(19) 0.069(2) 0.0222(14)
Mo7B 0.0324(14) 0.0633(17) 0.0794(19) 0.0325(15) 0.0082(13) 0.0154(12)
Mo7D 0.1063(15) 0.0559(9) 0.0929(11) 0.0193(8) -0.0674(11) -0.0223(9)
Mo8B 0.0574(11) 0.1204(15) 0.1224(15) 0.0542(12) -0.0535(11) -0.0319(10)
Mo8C 0.151(2) 0.0915(13) 0.1499(18) 0.0599(13) -0.1171(18) -0.0649(14)
Mo9A 0.0250(6) 0.0548(7) 0.0345(6) -0.0044(5) -0.0088(5) -0.0055(5)
Mo9B 0.0411(7) 0.0450(6) 0.0380(6) 0.0050(5) -0.0093(5) -0.0071(5)
Mo9C 0.0355(7) 0.0486(7) 0.0538(7) 0.0128(5) -0.0129(6) 0.0093(5)
Mo9D 0.0367(7) 0.0602(7) 0.0408(6) -0.0025(5) -0.0141(5) 0.0081(6)
Mo9E 0.0350(6) 0.0442(6) 0.0376(6) -0.0011(5) -0.0121(5) -0.0097(5)
Mo9F 0.0448(7) 0.0441(6) 0.0450(7) 0.0000(5) -0.0106(6) 0.0047(5)
Mo9G 0.0318(6) 0.0552(7) 0.0485(7) 0.0050(5) -0.0102(5) 0.0147(5)
Mo10A 0.0249(5) 0.0337(5) 0.0350(5) -0.0060(4) -0.0083(4) 0.0028(4)
Mo10B 0.0209(5) 0.0419(6) 0.0477(6) 0.0107(5) -0.0074(5) 0.0007(4)
Mo10C 0.0245(5) 0.0421(6) 0.0449(6) 0.0105(5) -0.0115(5) 0.0008(4)
Mo10D 0.0402(7) 0.0363(6) 0.0388(6) -0.0030(4) -0.0165(5) 0.0074(5)
Mo10E 0.0273(5) 0.0338(5) 0.0354(5) -0.0054(4) -0.0133(4) 0.0045(4)
Mo10F 0.0244(6) 0.0436(6) 0.0475(6) -0.0048(5) -0.0102(5) 0.0023(5)
Mo10G 0.0244(5) 0.0344(5) 0.0426(6) 0.0014(4) -0.0110(5) 0.0021(4)
Mo11A 0.0224(5) 0.0335(5) 0.0315(5) -0.0029(4) -0.0079(4) 0.0016(4)
Mo11B 0.0230(5) 0.0483(6) 0.0490(7) 0.0141(5) -0.0096(5) -0.0005(5)
Mo11C 0.0285(6) 0.0408(6) 0.0443(6) 0.0097(5) -0.0148(5) -0.0004(5)
Mo11D 0.0439(7) 0.0378(6) 0.0384(6) -0.0076(5) -0.0202(5) 0.0113(5)
Mo11E 0.0256(5) 0.0363(5) 0.0399(6) -0.0037(4) -0.0126(5) 0.0036(4)
Mo11F 0.0226(5) 0.0417(6) 0.0451(6) -0.0001(5) -0.0076(5) 0.0012(4)
Mo11G 0.0268(5) 0.0331(5) 0.0387(6) -0.0021(4) -0.0096(5) 0.0044(4)

loop_
_atom_type_symbol
_atom_type_description
_atom_type_scat_dispersion_real
_atom_type_scat_dispersion_imag
_atom_type_scat_source
H H 0.0000 0.0000 'International Tables Vol C Tables 4.2.6.8 and 6.1.1.4'
Mo Mo -2.0163 0.6505 'International Tables Vol C Tables 4.2.6.8 and 6.1.1.4'
N N 0.0037 0.0031 'International Tables Vol C Tables 4.2.6.8 and 6.1.1.4'
O O 0.0071 0.0057 'International Tables Vol C Tables 4.2.6.8 and 6.1.1.4'

loop_
_geom_angle_atom_site_label_1
_geom_angle_atom_site_label_2
_geom_angle_atom_site_label_3
_geom_angle
_geom_angle_site_symmetry_1
_geom_angle_site_symmetry_3
O1A Mo1A O11A 98.7(4) . .
O1A Mo1A O10A 92.9(4) . .
O11A Mo1A O10A 72.0(4) . .
O1A Mo1A O13A 94.6(4) . .
O11A Mo1A O13A 143.0(4) . .
O10A Mo1A O13A 141.7(3) . .
O1A Mo1A O12A 102.4(4) . .
O11A Mo1A O12A 71.2(4) . .
O10A Mo1A O12A 141.8(4) . .
O13A Mo1A O12A 72.3(4) . .
O1A Mo1A O9A 100.0(4) . .
O11A Mo1A O9A 138.6(4) . .
O10A Mo1A O9A 70.5(3) . .
O13A Mo1A O9A 71.2(3) . .
O12A Mo1A O9A 138.2(3) . .
O1A Mo1A O27A 173.5(4) . .
O11A Mo1A O27A 84.9(3) . .
O10A Mo1A O27A 83.1(3) . .
O13A Mo1A O27A 85.5(3) . .
O12A Mo1A O27A 83.8(3) . .
O9A Mo1A O27A 73.9(3) . .
O1A Mo1A Mo4A2 93.7(4) . .
O11A Mo1A Mo4A2 36.7(3) . .
O10A Mo1A Mo4A2 108.5(2) . .
O13A Mo1A Mo4A2 108.4(3) . .
O12A Mo1A Mo4A2 36.6(3) . .
O9A Mo1A Mo4A2 166.3(2) . .
O27A Mo1A Mo4A2 92.4(2) . .
O1B Mo1B O11B 101.7(4) . .
O1B Mo1B O13B 93.5(4) . .
O11B Mo1B O13B 141.9(4) . .
O1B Mo1B O12B 100.1(4) . .
O11B Mo1B O12B 71.7(4) . .
O13B Mo1B O12B 71.3(4) . .
O1B Mo1B O10B 94.7(4) . .
O11B Mo1B O10B 71.9(4) . .
O13B Mo1B O10B 141.9(3) . .
O12B Mo1B O10B 142.7(3) . .
O1B Mo1B O9B 98.1(4) . .
O11B Mo1B O9B 138.8(4) . .
O13B Mo1B O9B 71.2(3) . .
O12B Mo1B O9B 139.0(3) . .
O10B Mo1B O9B 70.8(3) . .
O1B Mo1B O27B 172.2(4) . .
O11B Mo1B O27B 85.0(3) . .
O13B Mo1B O27B 83.4(3) . .
O12B Mo1B O27B 85.7(3) . .
O10B Mo1B O27B 83.5(3) . .
O9B Mo1B O27B 74.1(3) . .
O1C Mo1C O12C 98.7(4) . .
O1C Mo1C O11C 100.7(4) . .
O12C Mo1C O11C 71.4(4) . .
O1C Mo1C O10C 93.6(4) . .
O12C Mo1C O10C 142.3(4) . .
O11C Mo1C O10C 71.3(4) . .
O1C Mo1C O13C 94.1(4) . .
O12C Mo1C O13C 71.9(4) . .
O11C Mo1C O13C 142.1(4) . .
O10C Mo1C O13C 142.6(3) . .
O1C Mo1C O9C 99.3(4) . .
O12C Mo1C O9C 140.2(3) . .
O11C Mo1C O9C 138.2(4) . .
O10C Mo1C O9C 71.1(3) . .
O13C Mo1C O9C 71.6(3) . .
O1C Mo1C O27C 173.0(4) . .
O12C Mo1C O27C 87.6(4) . .
O11C Mo1C O27C 84.2(4) . .
O10C Mo1C O27C 83.2(3) . .
O13C Mo1C O27C 84.9(3) . .
O9C Mo1C O27C 73.9(3) . .
O1D Mo1D O12D 101.0(4) . .
O1D Mo1D O11D 98.3(4) . .
O12D Mo1D O11D 70.8(3) . .
O1D Mo1D O10D 94.1(4) . .
O12D Mo1D O10D 141.3(3) . .
O11D Mo1D O10D 71.9(3) . .
O1D Mo1D O13D 93.3(4) . .
O12D Mo1D O13D 72.3(3) . .
O11D Mo1D O13D 142.7(3) . .
O10D Mo1D O13D 142.5(3) . .
O1D Mo1D O9D 97.9(4) . .
O12D Mo1D O9D 139.2(3) . .
O11D Mo1D O9D 141.1(3) . .
O10D Mo1D O9D 71.8(3) . .
O13D Mo1D O9D 70.7(3) . .
O1D Mo1D O27D 172.9(3) . .
O12D Mo1D O27D 84.3(3) . .
O11D Mo1D O27D 87.9(3) . .
O10D Mo1D O27D 84.5(3) . .
O13D Mo1D O27D 83.7(3) . .
O9D Mo1D O27D 75.0(3) . .
O1D Mo1D Mo4D2 90.4(3) . .
O12D Mo1D Mo4D2 37.3(2) . .
O11D Mo1D Mo4D2 36.7(2) . .
O10D Mo1D Mo4D2 108.2(2) . .
O13D Mo1D Mo4D2 108.5(2) . .
O9D Mo1D Mo4D2 171.7(2) . .
O27D Mo1D Mo4D2 96.7(2) . .
O1E Mo1E O11E 102.5(4) . .
O1E Mo1E O13E 94.1(4) . .
O11E Mo1E O13E 141.0(4) . .
O1E Mo1E O10E 94.1(4) . .
O11E Mo1E O10E 71.7(3) . .
O13E Mo1E O10E 142.5(3) . .
O1E Mo1E O12E 99.7(4) . .
O11E Mo1E O12E 71.0(4) . .
O13E Mo1E O12E 71.6(3) . .
O10E Mo1E O12E 142.1(3) . .
O1E Mo1E O9E 97.8(4) . .
O11E Mo1E O9E 138.7(3) . .
O13E Mo1E O9E 71.3(3) . .
O10E Mo1E O9E 71.3(3) . .
O12E Mo1E O9E 139.8(3) . .
O1E Mo1E O27E 173.2(3) . .
O11E Mo1E O27E 83.3(3) . .
O13E Mo1E O27E 83.3(3) . .
O10E Mo1E O27E 84.3(3) . .
O12E Mo1E O27E 85.5(3) . .
O9E Mo1E O27E 75.4(3) . .
O1F Mo1F O11F 98.3(4) . .
O1F Mo1F O10F 94.5(4) . .
O11F Mo1F O10F 71.3(4) . .
O1F Mo1F O12F 101.2(4) . .
O11F Mo1F O12F 72.2(4) . .
O10F Mo1F O12F 141.8(4) . .
O1F Mo1F O13F 92.8(4) . .
O11F Mo1F O13F 143.5(4) . .
O10F Mo1F O13F 142.5(3) . .
O12F Mo1F O13F 71.6(4) . .
O1F Mo1F O9F 98.1(4) . .
O11F Mo1F O9F 139.9(3) . .
O10F Mo1F O9F 71.1(3) . .
O12F Mo1F O9F 138.8(4) . .
O13F Mo1F O9F 71.4(3) . .
O1F Mo1F O27F 172.9(4) . .
O11F Mo1F O27F 87.5(3) . .
O10F Mo1F O27F 83.5(3) . .
O12F Mo1F O27F 84.3(3) . .
O13F Mo1F O27F 84.7(3) . .
O9F Mo1F O27F 74.9(3) . .
O1G Mo1G O11G 99.3(5) . .
O1G Mo1G O12G 101.4(4) . .
O11G Mo1G O12G 71.0(4) . .
O1G Mo1G O10G 95.0(4) . .
O11G Mo1G O10G 71.3(4) . .
O12G Mo1G O10G 140.7(4) . .
O1G Mo1G O13G 93.2(4) . .
O11G Mo1G O13G 143.0(4) . .
O12G Mo1G O13G 72.5(4) . .
O10G Mo1G O13G 142.3(4) . .
O1G Mo1G O9G 98.4(4) . .
O11G Mo1G O9G 139.8(4) . .
O12G Mo1G O9G 139.0(4) . .
O10G Mo1G O9G 71.5(3) . .
O13G Mo1G O9G 71.0(3) . .
O1G Mo1G O27G 171.8(4) . .
O11G Mo1G O27G 87.9(4) . .
O12G Mo1G O27G 84.4(4) . .
O10G Mo1G O27G 83.8(3) . .
O13G Mo1G O27G 83.1(3) . .
O9G Mo1G O27G 73.5(3) . .
O2A Mo2A O15A 103.3(4) . .
O2A Mo2A O14A 102.1(4) . .
O15A Mo2A O14A 98.4(4) . .
O2A Mo2A O10A 106.0(4) . .
O15A Mo2A O10A 88.4(4) . .
O14A Mo2A O10A 148.7(3) . .
O2A Mo2A O9A 96.7(4) . .
O15A Mo2A O9A 155.0(4) . .
O14A Mo2A O9A 91.7(3) . .
O10A Mo2A O9A 71.6(3) . .
O2A Mo2A O28A 168.9(3) . .
O15A Mo2A O28A 87.1(3) . .
O14A Mo2A O28A 72.2(3) . .
O10A Mo2A O28A 77.7(3) . .
O9A Mo2A O28A 74.3(3) . .
O2B Mo2B O15B 104.2(4) . .
O2B Mo2B O14B 100.8(4) . .
O15B Mo2B O14B 98.2(4) . .
O2B Mo2B O10B 105.3(4) . .
O15B Mo2B O10B 88.0(4) . .
O14B Mo2B O10B 150.8(3) . .
O2B Mo2B O9B 94.3(4) . .
O15B Mo2B O9B 155.9(3) . .
O14B Mo2B O9B 93.4(3) . .
O10B Mo2B O9B 72.1(3) . .
O2B Mo2B O28B 167.0(4) . .
O15B Mo2B O28B 88.4(3) . .
O14B Mo2B O28B 73.6(3) . .
O10B Mo2B O28B 78.1(3) . .
O9B Mo2B O28B 74.6(3) . .
O2C Mo2C O15C 103.3(4) . .
O2C Mo2C O14C 102.3(4) . .
O15C Mo2C O14C 98.8(4) . .
O2C Mo2C O10C 104.7(4) . .
O15C Mo2C O10C 87.9(4) . .
O14C Mo2C O10C 149.9(3) . .
O2C Mo2C O9C 95.2(4) . .
O15C Mo2C O9C 155.4(3) . .
O14C Mo2C O9C 92.8(3) . .
O10C Mo2C O9C 71.7(3) . .
O2C Mo2C O28C 167.6(4) . .
O15C Mo2C O28C 88.8(3) . .
O14C Mo2C O28C 73.4(3) . .
O10C Mo2C O28C 77.5(3) . .
O9C Mo2C O28C 73.8(3) . .
O2D Mo2D O15D 102.4(4) . .
O2D Mo2D O14D 102.5(4) . .
O15D Mo2D O14D 99.0(3) . .
O2D Mo2D O10D 103.5(4) . .
O15D Mo2D O10D 87.9(3) . .
O14D Mo2D O10D 150.9(4) . .
O2D Mo2D O9D 95.0(4) . .
O15D Mo2D O9D 156.0(3) . .
O14D Mo2D O9D 93.1(3) . .
O10D Mo2D O9D 72.0(3) . .
O2D Mo2D O28D 169.1(3) . .
O15D Mo2D O28D 88.3(3) . .
O14D Mo2D O28D 73.6(3) . .
O10D Mo2D O28D 78.4(3) . .
O9D Mo2D O28D 75.3(3) . .
O2E Mo2E O15E 104.1(4) . .
O2E Mo2E O14E 104.0(4) . .
O15E Mo2E O14E 97.4(3) . .
O2E Mo2E O10E 104.4(3) . .
O15E Mo2E O10E 87.8(3) . .
O14E Mo2E O10E 148.9(3) . .
O2E Mo2E O9E 95.4(4) . .
O15E Mo2E O9E 154.8(3) . .
O14E Mo2E O9E 93.2(3) . .
O10E Mo2E O9E 71.7(3) . .
O2E Mo2E O28E 169.0(3) . .
O15E Mo2E O28E 86.8(3) . .
O14E Mo2E O28E 72.8(3) . .
O10E Mo2E O28E 77.0(3) . .
O9E Mo2E O28E 74.5(3) . .
O2F Mo2F O15F 103.5(4) . .
O2F Mo2F O14F 103.4(4) . .
O15F Mo2F O14F 98.2(4) . .
O2F Mo2F O10F 104.1(4) . .
O15F Mo2F O10F 88.7(4) . .
O14F Mo2F O10F 149.2(4) . .
O2F Mo2F O9F 95.3(4) . .
O15F Mo2F O9F 155.9(3) . .
O14F Mo2F O9F 91.9(4) . .
O10F Mo2F O9F 72.0(4) . .
O2F Mo2F O28F 169.0(4) . .
O15F Mo2F O28F 87.3(3) . .
O14F Mo2F O28F 72.3(3) . .
O10F Mo2F O28F 78.1(3) . .
O9F Mo2F O28F 75.0(3) . .
O2G Mo2G O15G 103.0(4) . .
O2G Mo2G O14G 103.8(4) . .
O15G Mo2G O14G 98.7(3) . .
O2G Mo2G O10G 104.2(4) . .
O15G Mo2G O10G 87.4(4) . .
O14G Mo2G O10G 149.1(3) . .
O2G Mo2G O9G 96.7(4) . .
O15G Mo2G O9G 154.2(4) . .
O14G Mo2G O9G 92.4(3) . .
O10G Mo2G O9G 71.7(4) . .
O2G Mo2G O28G 169.4(4) . .
O15G Mo2G O28G 87.4(3) . .
O14G Mo2G O28G 72.9(3) . .
O10G Mo2G O28G 77.2(3) . .
O9G Mo2G O28G 73.7(3) . .
O29A Mo3A O17A 102.9(5) . .
O29A Mo3A O16A 100.6(4) . .
O17A Mo3A O16A 104.6(5) . .
O29A Mo3A O11A 98.2(4) . .
O17A Mo3A O11A 90.8(5) . .
O16A Mo3A O11A 152.2(4) . .
O29A Mo3A O10A 93.1(4) . .
O17A Mo3A O10A 155.0(5) . .
O16A Mo3A O10A 90.9(4) . .
O11A Mo3A O10A 67.8(4) . .
O29A Mo3A O3A 171.8(5) . .
O17A Mo3A O3A 85.1(5) . .
O16A Mo3A O3A 78.4(4) . .
O11A Mo3A O3A 80.1(4) . .
O10A Mo3A O3A 78.8(4) . .
O29B Mo3B O17B 104.1(5) . .
O29B Mo3B O16B 102.4(4) . .
O17B Mo3B O16B 104.3(5) . .
O29B Mo3B O11B 95.8(4) . .
O17B Mo3B O11B 90.3(5) . .
O16B Mo3B O11B 152.9(4) . .
O29B Mo3B O10B 93.8(4) . .
O17B Mo3B O10B 153.7(5) . .
O16B Mo3B O10B 90.0(3) . .
O11B Mo3B O10B 68.7(4) . .
O29B Mo3B O3B 172.5(4) . .
O17B Mo3B O3B 82.2(5) . .
O16B Mo3B O3B 79.5(4) . .
O11B Mo3B O3B 80.0(4) . .
O10B Mo3B O3B 78.8(3) . .
O17C Mo3C O29C 102.2(5) . .
O17C Mo3C O16C 104.4(5) . .
O29C Mo3C O16C 99.1(4) . .
O17C Mo3C O11C 90.7(5) . .
O29C Mo3C O11C 97.1(4) . .
O16C Mo3C O11C 154.9(4) . .
O17C Mo3C O10C 156.4(5) . .
O29C Mo3C O10C 92.0(4) . .
O16C Mo3C O10C 91.6(4) . .
O11C Mo3C O10C 68.7(4) . .
O17C Mo3C O3C 85.8(5) . .
O29C Mo3C O3C 171.5(5) . .
O16C Mo3C O3C 81.6(4) . .
O11C Mo3C O3C 79.6(4) . .
O10C Mo3C O3C 79.4(4) . .
O29D Mo3D O17D 105.1(5) . .
O29D Mo3D O16D 101.4(4) . .
O17D Mo3D O16D 105.2(4) . .
O29D Mo3D O11D 95.8(4) . .
O17D Mo3D O11D 88.5(4) . .
O16D Mo3D O11D 154.1(4) . .
O29D Mo3D O10D 94.5(4) . .
O17D Mo3D O10D 151.3(4) . .
O16D Mo3D O10D 90.8(3) . .
O11D Mo3D O10D 68.5(3) . .
O29D Mo3D O3D 171.9(5) . .
O17D Mo3D O3D 81.4(5) . .
O16D Mo3D O3D 81.2(4) . .
O11D Mo3D O3D 79.3(4) . .
O10D Mo3D O3D 77.7(3) . .
O29E Mo3E O17E 102.8(4) . .
O29E Mo3E O16E 100.6(4) . .
O17E Mo3E O16E 106.3(4) . .
O29E Mo3E O11E 97.1(4) . .
O17E Mo3E O11E 87.4(4) . .
O16E Mo3E O11E 154.4(4) . .
O29E Mo3E O10E 92.1(4) . .
O17E Mo3E O10E 153.7(4) . .
O16E Mo3E O10E 91.9(3) . .
O11E Mo3E O10E 69.0(3) . .
O29E Mo3E O3E 172.1(4) . .
O17E Mo3E O3E 84.1(4) . .
O16E Mo3E O3E 80.7(4) . .
O11E Mo3E O3E 79.3(4) . .
O10E Mo3E O3E 80.1(4) . .
O29F Mo3F O17F 103.2(5) . .
O29F Mo3F O16F 100.7(4) . .
O17F Mo3F O16F 106.6(5) . .
O29F Mo3F O11F 96.6(4) . .
O17F Mo3F O11F 88.3(5) . .
O16F Mo3F O11F 153.7(4) . .
O29F Mo3F O10F 94.3(4) . .
O17F Mo3F O10F 152.1(4) . .
O16F Mo3F O10F 90.9(4) . .
O11F Mo3F O10F 68.0(3) . .
O29F Mo3F O3F 172.4(5) . .
O17F Mo3F O3F 83.8(5) . .
O16F Mo3F O3F 79.8(4) . .
O11F Mo3F O3F 80.4(4) . .
O10F Mo3F O3F 78.1(4) . .
O29G Mo3G O17G 104.2(6) . .
O29G Mo3G O16G 100.7(4) . .
O17G Mo3G O16G 104.4(6) . .
O29G Mo3G O11G 96.7(5) . .
O17G Mo3G O11G 90.5(6) . .
O16G Mo3G O11G 153.5(4) . .
O29G Mo3G O10G 92.1(5) . .
O17G Mo3G O10G 154.4(5) . .
O16G Mo3G O10G 91.5(4) . .
O11G Mo3G O10G 67.8(4) . .
O29G Mo3G O3G 170.6(5) . .
O17G Mo3G O3G 85.0(6) . .
O16G Mo3G O3G 78.6(4) . .
O11G Mo3G O3G 81.1(4) . .
O10G Mo3G O3G 78.6(4) . .
O19A Mo4A1 O18A 107.7(11) . .
O19A Mo4A1 O12A 93.3(7) . .
O18A Mo4A1 O12A 154.7(9) . .
O19A Mo4A1 O11A 157.2(7) . .
O18A Mo4A1 O11A 90.6(9) . .
O12A Mo4A1 O11A 65.9(4) . .
O19A Mo4A1 O4A 108.7(11) . .
O18A Mo4A1 O4A 106.1(11) . .
O12A Mo4A1 O4A 79.2(9) . .
O11A Mo4A1 O4A 77.8(9) . .
O19A Mo4A1 O30A 83.5(9) . .
O18A Mo4A1 O30A 85.5(9) . .
O12A Mo4A1 O30A 83.0(6) . .
O11A Mo4A1 O30A 84.7(7) . .
O4A Mo4A1 O30A 159.0(11) . .
O4A Mo4A2 O12A 100.7(12) . .
O4A Mo4A2 O11A 100.6(13) . .
O12A Mo4A2 O11A 72.0(4) . .
O4A Mo4A2 O19A 119.6(13) . .
O12A Mo4A2 O19A 85.7(6) . .
O11A Mo4A2 O19A 137.1(6) . .
O4A Mo4A2 O18A 120.3(13) . .
O12A Mo4A2 O18A 137.1(7) . .
O11A Mo4A2 O18A 87.7(8) . .
O19A Mo4A2 O18A 84.5(9) . .
O4A Mo4A2 O30A 171.6(13) . .
O12A Mo4A2 O30A 71.5(5) . .
O11A Mo4A2 O30A 74.5(6) . .
O19A Mo4A2 O30A 63.7(7) . .
O18A Mo4A2 O30A 66.8(7) . .
O4A Mo4A2 Mo1A 93.7(12) . .
O12A Mo4A2 Mo1A 37.7(3) . .
O11A Mo4A2 Mo1A 36.4(3) . .
O19A Mo4A2 Mo1A 120.6(6) . .
O18A Mo4A2 Mo1A 121.1(7) . .
O30A Mo4A2 Mo1A 78.3(5) . .
O18B Mo4B O30B 102.5(5) . .
O18B Mo4B O19B 104.5(5) . .
O30B Mo4B O19B 99.6(5) . .
O18B Mo4B O11B 91.9(4) . .
O30B Mo4B O11B 92.6(5) . .
O19B Mo4B O11B 156.8(4) . .
O18B Mo4B O12B 155.2(4) . .
O30B Mo4B O12B 95.1(4) . .
O19B Mo4B O12B 89.5(4) . .
O11B Mo4B O12B 69.7(4) . .
O18B Mo4B O4B 81.8(4) . .
O30B Mo4B O4B 173.1(5) . .
O19B Mo4B O4B 84.4(4) . .
O11B Mo4B O4B 81.7(4) . .
O12B Mo4B O4B 79.2(4) . .
O30C Mo4C O18C 102.8(10) . .
O30C Mo4C O19C 107.6(9) . .
O18C Mo4C O19C 105.1(8) . .
O30C Mo4C O11C 97.5(8) . .
O18C Mo4C O11C 90.4(6) . .
O19C Mo4C O11C 146.4(6) . .
O30C Mo4C O12C 90.5(9) . .
O18C Mo4C O12C 157.4(6) . .
O19C Mo4C O12C 87.8(6) . .
O11C Mo4C O12C 69.6(4) . .
O30C Mo4C O4C 173.4(9) . .
O18C Mo4C O4C 83.0(8) . .
O19C Mo4C O4C 73.4(7) . .
O11C Mo4C O4C 79.2(5) . .
O12C Mo4C O4C 82.9(6) . .
O30D Mo4D1 O18D 106.1(5) . .
O30D Mo4D1 O19D 104.8(5) . .
O18D Mo4D1 O19D 105.8(4) . .
O30D Mo4D1 O11D 95.9(4) . .
O18D Mo4D1 O11D 87.7(4) . .
O19D Mo4D1 O11D 150.7(4) . .
O30D Mo4D1 O12D 97.3(4) . .
O18D Mo4D1 O12D 147.9(4) . .
O19D Mo4D1 O12D 88.7(4) . .
O11D Mo4D1 O12D 67.9(3) . .
O30D Mo4D1 O4D 171.1(4) . .
O18D Mo4D1 O4D 79.5(4) . .
O19D Mo4D1 O4D 79.9(4) . .
O11D Mo4D1 O4D 77.2(3) . .
O12D Mo4D1 O4D 75.1(3) . .
O4D Mo4D2 O18D 104.5(5) . .
O4D Mo4D2 O19D 102.8(5) . .
O18D Mo4D2 O19D 102.6(4) . .
O4D Mo4D2 O11D 100.1(4) . .
O18D Mo4D2 O11D 89.2(4) . .
O19D Mo4D2 O11D 150.5(4) . .
O4D Mo4D2 O12D 96.6(4) . .
O18D Mo4D2 O12D 152.9(4) . .
O19D Mo4D2 O12D 88.8(4) . .
O11D Mo4D2 O12D 70.2(3) . .
O4D Mo4D2 O30D 174.8(4) . .
O18D Mo4D2 O30D 80.0(4) . .
O19D Mo4D2 O30D 78.4(4) . .
O11D Mo4D2 O30D 77.2(4) . .
O12D Mo4D2 O30D 78.4(4) . .
O4D Mo4D2 Mo1D 88.8(4) . .
O18D Mo4D2 Mo1D 126.1(3) . .
O19D Mo4D2 Mo1D 125.3(3) . .
O11D Mo4D2 Mo1D 36.9(2) . .
O12D Mo4D2 Mo1D 36.5(2) . .
O30D Mo4D2 Mo1D 86.4(3) . .
O19E Mo4E O30E 105.0(8) . .
O19E Mo4E O18E 105.4(7) . .
O30E Mo4E O18E 96.2(8) . .
O19E Mo4E O12E 90.5(5) . .
O30E Mo4E O12E 94.6(6) . .
O18E Mo4E O12E 157.7(6) . .
O19E Mo4E O11E 155.2(5) . .
O30E Mo4E O11E 92.1(7) . .
O18E Mo4E O11E 90.2(6) . .
O12E Mo4E O11E 70.0(4) . .
O19E Mo4E O4E 83.4(6) . .
O30E Mo4E O4E 171.3(7) . .
O18E Mo4E O4E 83.6(6) . .
O12E Mo4E O4E 82.8(4) . .
O11E Mo4E O4E 79.2(4) . .
O19F Mo4F O30F 100.3(5) . .
O19F Mo4F O18F 105.2(5) . .
O30F Mo4F O18F 102.2(5) . .
O19F Mo4F O12F 92.6(4) . .
O30F Mo4F O12F 94.1(4) . .
O18F Mo4F O12F 153.1(4) . .
O19F Mo4F O11F 156.8(4) . .
O30F Mo4F O11F 95.5(4) . .
O18F Mo4F O11F 87.7(4) . .
O12F Mo4F O11F 69.4(4) . .
O19F Mo4F O4F 83.8(5) . .
O30F Mo4F O4F 172.1(5) . .
O18F Mo4F O4F 83.0(5) . .
O12F Mo4F O4F 78.9(4) . .
O11F Mo4F O4F 78.6(4) . .
O19G Mo4G O18G 106.9(7) . .
O19G Mo4G O30G 98.0(8) . .
O18G Mo4G O30G 104.3(8) . .
O19G Mo4G O12G 90.0(6) . .
O18G Mo4G O12G 152.8(6) . .
O30G Mo4G O12G 93.9(7) . .
O19G Mo4G O11G 155.8(7) . .
O18G Mo4G O11G 90.5(6) . .
O30G Mo4G O11G 93.7(7) . .
O12G Mo4G O11G 68.0(4) . .
O19G Mo4G O4G 85.2(6) . .
O18G Mo4G O4G 80.8(6) . .
O30G Mo4G O4G 172.7(8) . .
O12G Mo4G O4G 79.5(5) . .
O11G Mo4G O4G 81.0(5) . .
O31A Mo5A O20A 105.3(5) . .
O31A Mo5A O21A 101.4(4) . .
O20A Mo5A O21A 105.7(4) . .
O31A Mo5A O12A 96.4(4) . .
O20A Mo5A O12A 88.4(4) . .
O21A Mo5A O12A 153.3(4) . .
O31A Mo5A O13A 92.3(4) . .
O20A Mo5A O13A 153.4(4) . .
O21A Mo5A O13A 89.7(3) . .
O12A Mo5A O13A 69.6(4) . .
O31A Mo5A O5A 171.7(4) . .
O20A Mo5A O5A 82.6(4) . .
O21A Mo5A O5A 78.4(3) . .
O12A Mo5A O5A 81.1(4) . .
O13A Mo5A O5A 79.4(3) . .
O31B Mo5B O20B 104.9(5) . .
O31B Mo5B O21B 101.4(4) . .
O20B Mo5B O21B 104.7(5) . .
O31B Mo5B O12B 96.0(4) . .
O20B Mo5B O12B 89.4(5) . .
O21B Mo5B O12B 153.8(4) . .
O31B Mo5B O13B 94.3(4) . .
O20B Mo5B O13B 152.7(4) . .
O21B Mo5B O13B 90.0(4) . .
O12B Mo5B O13B 69.1(3) . .
O31B Mo5B O5B 173.1(5) . .
O20B Mo5B O5B 81.3(5) . .
O21B Mo5B O5B 79.7(4) . .
O12B Mo5B O5B 80.8(4) . .
O13B Mo5B O5B 78.9(4) . .
O31C Mo5C O20C 102.6(5) . .
O31C Mo5C O21C 102.2(4) . .
O20C Mo5C O21C 105.6(5) . .
O31C Mo5C O12C 96.2(4) . .
O20C Mo5C O12C 88.7(4) . .
O21C Mo5C O12C 153.4(4) . .
O31C Mo5C O13C 94.1(4) . .
O20C Mo5C O13C 153.3(4) . .
O21C Mo5C O13C 90.7(3) . .
O12C Mo5C O13C 68.7(3) . .
O31C Mo5C O5C 173.3(4) . .
O20C Mo5C O5C 83.0(4) . .
O21C Mo5C O5C 79.7(4) . .
O12C Mo5C O5C 80.0(4) . .
O13C Mo5C O5C 79.4(4) . .
O31D Mo5D O20D 103.6(5) . .
O31D Mo5D O21D 100.4(4) . .
O20D Mo5D O21D 105.0(4) . .
O31D Mo5D O12D 96.8(4) . .
O20D Mo5D O12D 88.7(4) . .
O21D Mo5D O12D 154.7(4) . .
O31D Mo5D O13D 94.9(4) . .
O20D Mo5D O13D 152.5(4) . .
O21D Mo5D O13D 91.2(3) . .
O12D Mo5D O13D 68.8(3) . .
O31D Mo5D O5D 173.4(4) . .
O20D Mo5D O5D 82.3(4) . .
O21D Mo5D O5D 80.8(4) . .
O12D Mo5D O5D 80.1(4) . .
O13D Mo5D O5D 78.5(4) . .
O31E Mo5E O20E 103.2(5) . .
O31E Mo5E O21E 100.9(4) . .
O20E Mo5E O21E 105.9(4) . .
O31E Mo5E O12E 97.6(4) . .
O20E Mo5E O12E 88.1(4) . .
O21E Mo5E O12E 153.3(4) . .
O31E Mo5E O13E 93.1(4) . .
O20E Mo5E O13E 153.4(4) . .
O21E Mo5E O13E 91.2(3) . .
O12E Mo5E O13E 68.7(3) . .
O31E Mo5E O5E 172.6(4) . .
O20E Mo5E O5E 83.9(4) . .
O21E Mo5E O5E 79.0(4) . .
O12E Mo5E O5E 80.2(4) . .
O13E Mo5E O5E 79.5(3) . .
O31F Mo5F O20F 106.3(5) . .
O31F Mo5F O21F 101.4(5) . .
O20F Mo5F O21F 104.8(5) . .
O31F Mo5F O12F 96.8(5) . .
O20F Mo5F O12F 89.5(5) . .
O21F Mo5F O12F 152.6(4) . .
O31F Mo5F O13F 94.2(4) . .
O20F Mo5F O13F 152.1(5) . .
O21F Mo5F O13F 89.0(4) . .
O12F Mo5F O13F 69.2(3) . .
O31F Mo5F O5F 173.4(5) . .
O20F Mo5F O5F 79.9(5) . .
O21F Mo5F O5F 78.8(4) . .
O12F Mo5F O5F 80.8(4) . .
O13F Mo5F O5F 79.2(4) . .
O31G Mo5G O20G 102.1(6) . .
O31G Mo5G O21G 100.3(5) . .
O20G Mo5G O21G 104.5(5) . .
O31G Mo5G O12G 97.4(5) . .
O20G Mo5G O12G 91.4(5) . .
O21G Mo5G O12G 153.0(4) . .
O31G Mo5G O13G 93.9(4) . .
O20G Mo5G O13G 155.7(5) . .
O21G Mo5G O13G 90.3(4) . .
O12G Mo5G O13G 68.3(4) . .
O31G Mo5G O5G 172.0(5) . .
O20G Mo5G O5G 85.6(5) . .
O21G Mo5G O5G 79.8(5) . .
O12G Mo5G O5G 79.9(4) . .
O13G Mo5G O5G 78.1(4) . .
O6A Mo6A O23A 104.4(4) . .
O6A Mo6A O22A 103.9(4) . .
O23A Mo6A O22A 98.7(3) . .
O6A Mo6A O13A 102.7(4) . .
O23A Mo6A O13A 149.8(3) . .
O22A Mo6A O13A 87.2(3) . .
O6A Mo6A O9A 94.8(3) . .
O23A Mo6A O9A 93.0(3) . .
O22A Mo6A O9A 154.6(3) . .
O13A Mo6A O9A 71.8(3) . .
O6A Mo6A O32A 168.1(3) . .
O23A Mo6A O32A 73.0(3) . .
O22A Mo6A O32A 88.0(3) . .
O13A Mo6A O32A 77.7(3) . .
O9A Mo6A O32A 73.9(3) . .
O6B Mo6B O22B 102.9(4) . .
O6B Mo6B O23B 102.4(4) . .
O22B Mo6B O23B 98.7(4) . .
O6B Mo6B O13B 105.3(4) . .
O22B Mo6B O13B 88.1(4) . .
O23B Mo6B O13B 149.1(4) . .
O6B Mo6B O9B 96.4(4) . .
O22B Mo6B O9B 155.2(3) . .
O23B Mo6B O9B 92.0(4) . .
O13B Mo6B O9B 71.8(3) . .
O6B Mo6B O32B 169.2(4) . .
O22B Mo6B O32B 87.5(3) . .
O23B Mo6B O32B 72.6(3) . .
O13B Mo6B O32B 77.7(3) . .
O9B Mo6B O32B 74.5(3) . .
O6C Mo6C O22C 104.8(4) . .
O6C Mo6C O23C 103.4(4) . .
O22C Mo6C O23C 98.2(4) . .
O6C Mo6C O13C 103.3(4) . .
O22C Mo6C O13C 88.1(4) . .
O23C Mo6C O13C 150.0(4) . .
O6C Mo6C O9C 95.4(4) . .
O22C Mo6C O9C 154.2(3) . .
O23C Mo6C O9C 92.4(3) . .
O13C Mo6C O9C 71.6(3) . .
O6C Mo6C O32C 167.9(4) . .
O22C Mo6C O32C 87.2(3) . .
O23C Mo6C O32C 72.5(3) . .
O13C Mo6C O32C 78.6(3) . .
O9C Mo6C O32C 73.7(3) . .
O6D Mo6D O22D 103.5(4) . .
O6D Mo6D O23D 104.0(4) . .
O22D Mo6D O23D 98.8(3) . .
O6D Mo6D O13D 103.4(4) . .
O22D Mo6D O13D 88.0(3) . .
O23D Mo6D O13D 149.4(4) . .
O6D Mo6D O9D 95.1(4) . .
O22D Mo6D O9D 155.0(3) . .
O23D Mo6D O9D 92.7(3) . .
O13D Mo6D O9D 71.3(3) . .
O6D Mo6D O32D 168.8(3) . .
O22D Mo6D O32D 87.7(3) . .
O23D Mo6D O32D 72.7(3) . .
O13D Mo6D O32D 77.9(3) . .
O9D Mo6D O32D 74.7(3) . .
O6E Mo6E O23E 104.6(4) . .
O6E Mo6E O22E 102.5(4) . .
O23E Mo6E O22E 99.4(4) . .
O6E Mo6E O13E 103.8(4) . .
O23E Mo6E O13E 148.9(3) . .
O22E Mo6E O13E 86.6(3) . .
O6E Mo6E O9E 96.7(4) . .
O23E Mo6E O9E 91.9(3) . .
O22E Mo6E O9E 154.4(3) . .
O13E Mo6E O9E 72.4(3) . .
O6E Mo6E O32E 170.6(4) . .
O23E Mo6E O32E 72.2(3) . .
O22E Mo6E O32E 86.8(3) . .
O13E Mo6E O32E 77.8(3) . .
O9E Mo6E O32E 74.8(3) . .
O6F Mo6F O22F 102.5(4) . .
O6F Mo6F O23F 103.3(4) . .
O22F Mo6F O23F 98.2(4) . .
O6F Mo6F O13F 104.8(4) . .
O22F Mo6F O13F 87.2(4) . .
O23F Mo6F O13F 149.4(3) . .
O6F Mo6F O9F 96.1(4) . .
O22F Mo6F O9F 155.8(3) . .
O23F Mo6F O9F 92.4(3) . .
O13F Mo6F O9F 73.0(3) . .
O6F Mo6F O32F 168.5(4) . .
O22F Mo6F O32F 88.6(3) . .
O23F Mo6F O32F 71.9(3) . .
O13F Mo6F O32F 78.2(3) . .
O9F Mo6F O32F 74.0(3) . .
O6G Mo6G O22G 103.3(4) . .
O6G Mo6G O23G 102.9(4) . .
O22G Mo6G O23G 98.4(4) . .
O6G Mo6G O13G 104.4(4) . .
O22G Mo6G O13G 87.8(4) . .
O23G Mo6G O13G 149.8(3) . .
O6G Mo6G O9G 97.9(4) . .
O22G Mo6G O9G 153.9(4) . .
O23G Mo6G O9G 91.3(3) . .
O13G Mo6G O9G 72.3(3) . .
O6G Mo6G O32G 170.3(4) . .
O22G Mo6G O32G 86.1(3) . .
O23G Mo6G O32G 73.2(3) . .
O13G Mo6G O32G 77.8(3) . .
O9G Mo6G O32G 73.6(3) . .
O35A Mo7A O7A 164.1(19) . .
O35A Mo7A O25A 93.5(18) . .
O7A Mo7A O25A 102.1(18) . .
O35A Mo7A O24A 92.0(13) . .
O7A Mo7A O24A 87.9(15) . .
O25A Mo7A O24A 101.5(13) . .
O35A Mo7A O18A 69.5(13) . .
O7A Mo7A O18A 105.5(15) . .
O25A Mo7A O18A 95.6(14) . .
O24A Mo7A O18A 155.6(9) . .
O35A Mo7A O17A 81.3(14) . .
O7A Mo7A O17A 83.1(15) . .
O25A Mo7A O17A 174.8(12) . .
O24A Mo7A O17A 79.1(7) . .
O18A Mo7A O17A 82.3(9) . .
O25B Mo7B O24B 101.0(8) . .
O25B Mo7B O18B 91.2(7) . .
O24B Mo7B O18B 167.1(7) . .
O25B Mo7B O35B 93.1(9) . .
O24B Mo7B O35B 92.1(10) . .
O18B Mo7B O35B 91.3(8) . .
O25B Mo7B O17B 175.4(7) . .
O24B Mo7B O17B 81.2(7) . .
O18B Mo7B O17B 86.9(5) . .
O35B Mo7B O17B 82.8(8) . .
O25B Mo7B O7F 98.0(7) . 4
O24B Mo7B O7F 92.6(8) . 4
O18B Mo7B O7F 81.5(6) . 4
O35B Mo7B O7F 166.9(8) . 4
O17B Mo7B O7F 85.9(6) . 4
O7C Mo7C1 O25C 108.8(8) . .
O7C Mo7C1 O24C 110.9(8) . .
O25C Mo7C1 O24C 97.9(7) . .
O7C Mo7C1 O18C 96.1(8) . .
O25C Mo7C1 O18C 90.8(7) . .
O24C Mo7C1 O18C 146.9(6) . .
O7C Mo7C1 O17C 95.2(7) . .
O25C Mo7C1 O17C 154.9(6) . .
O24C Mo7C1 O17C 79.7(5) . .
O18C Mo7C1 O17C 79.1(5) . .
O7C Mo7C1 O35C 166.1(7) . .
O25C Mo7C1 O35C 80.7(6) . .
O24C Mo7C1 O35C 76.9(6) . .
O18C Mo7C1 O35C 73.1(7) . .
O17C Mo7C1 O35C 74.5(5) . .
O25C Mo7C2 O35C 102.4(8) . .
O25C Mo7C2 O24C 96.9(7) . .
O35C Mo7C2 O24C 92.5(7) . .
O25C Mo7C2 O18C 98.6(8) . .
O35C Mo7C2 O18C 93.1(8) . .
O24C Mo7C2 O18C 161.9(7) . .
O25C Mo7C2 O17C 168.2(6) . .
O35C Mo7C2 O17C 88.9(6) . .
O24C Mo7C2 O17C 79.0(5) . .
O18C Mo7C2 O17C 83.9(6) . .
O25C Mo7C2 O7C 87.8(7) . .
O35C Mo7C2 O7C 169.8(7) . .
O24C Mo7C2 O7C 87.1(6) . .
O18C Mo7C2 O7C 84.4(7) . .
O17C Mo7C2 O7C 81.0(5) . .
O25D Mo7D O24D 99.8(5) . .
O25D Mo7D O35D 95.6(6) . .
O24D Mo7D O35D 95.7(6) . .
O25D Mo7D O18D 95.7(5) . .
O24D Mo7D O18D 163.8(5) . .
O35D Mo7D O18D 87.4(5) . .
O25D Mo7D O7D 92.4(4) . .
O24D Mo7D O7D 89.3(6) . .
O35D Mo7D O7D 169.7(5) . .
O18D Mo7D O7D 85.4(5) . .
O25D Mo7D O17D 176.7(5) . .
O24D Mo7D O17D 83.0(5) . .
O35D Mo7D O17D 86.0(5) . .
O18D Mo7D O17D 81.4(4) . .
O7D Mo7D O17D 85.8(3) . .
O7E Mo7E1 O25E 110.5(7) . .
O7E Mo7E1 O24E 105.4(7) . .
O25E Mo7E1 O24E 98.1(6) . .
O7E Mo7E1 O18E 95.9(7) . .
O25E Mo7E1 O18E 90.2(7) . .
O24E Mo7E1 O18E 152.6(6) . .
O7E Mo7E1 O17E 91.7(6) . .
O25E Mo7E1 O17E 156.3(6) . .
O24E Mo7E1 O17E 83.3(4) . .
O18E Mo7E1 O17E 78.9(5) . .
O7E Mo7E1 O35E 167.4(6) . .
O25E Mo7E1 O35E 79.9(6) . .
O24E Mo7E1 O35E 79.3(5) . .
O18E Mo7E1 O35E 76.5(6) . .
O17E Mo7E1 O35E 77.1(5) . .
O35E Mo7E2 O25E 102.4(7) . .
O35E Mo7E2 O18E 100.8(8) . .
O25E Mo7E2 O18E 95.0(7) . .
O35E Mo7E2 O24E 96.5(6) . .
O25E Mo7E2 O24E 92.8(6) . .
O18E Mo7E2 O24E 159.0(6) . .
O35E Mo7E2 O17E 96.0(6) . .
O25E Mo7E2 O17E 161.4(6) . .
O18E Mo7E2 O17E 84.2(5) . .
O24E Mo7E2 O17E 82.2(4) . .
O35E Mo7E2 O7E 172.6(6) . .
O25E Mo7E2 O7E 84.4(6) . .
O18E Mo7E2 O7E 81.3(7) . .
O24E Mo7E2 O7E 80.1(5) . .
O17E Mo7E2 O7E 77.1(5) . .
O7F Mo7F1 O24F 97.9(8) . .
O7F Mo7F1 O25F 92.3(8) . .
O24F Mo7F1 O25F 97.1(9) . .
O7F Mo7F1 O17F 97.1(7) . .
O24F Mo7F1 O17F 89.4(6) . .
O25F Mo7F1 O17F 167.8(8) . .
O7F Mo7F1 O18F 89.6(7) . .
O24F Mo7F1 O18F 170.4(6) . .
O25F Mo7F1 O18F 88.5(8) . .
O17F Mo7F1 O18F 83.8(5) . .
O7F Mo7F1 O35F 173.3(8) . .
O24F Mo7F1 O35F 88.8(7) . .
O25F Mo7F1 O35F 87.2(8) . .
O17F Mo7F1 O35F 82.6(5) . .
O18F Mo7F1 O35F 83.6(6) . .
O35F Mo7F2 O25F 123.4(10) . .
O35F Mo7F2 O18F 107.4(8) . .
O25F Mo7F2 O18F 93.5(8) . .
O35F Mo7F2 O24F 104.3(8) . .
O25F Mo7F2 O24F 92.8(9) . .
O18F Mo7F2 O24F 136.9(6) . .
O35F Mo7F2 O17F 92.3(7) . .
O25F Mo7F2 O17F 144.1(8) . .
O18F Mo7F2 O17F 75.9(4) . .
O24F Mo7F2 O17F 74.4(5) . .
O35F Mo7F2 O7F 162.8(7) . .
O25F Mo7F2 O7F 73.6(8) . .
O18F Mo7F2 O7F 70.6(5) . .
O24F Mo7F2 O7F 70.5(6) . .
O17F Mo7F2 O7F 70.5(5) . .
O35G Mo7G1 O25G 106.1(14) . .
O35G Mo7G1 O18G 103.3(12) . .
O25G Mo7G1 O18G 97.3(10) . .
O35G Mo7G1 O24G 96.3(12) . .
O25G Mo7G1 O24G 94.1(10) . .
O18G Mo7G1 O24G 153.7(7) . .
O35G Mo7G1 O17G 89.7(11) . .
O25G Mo7G1 O17G 162.8(9) . .
O18G Mo7G1 O17G 85.4(6) . .
O24G Mo7G1 O17G 77.1(7) . .
O35G Mo7G1 O7G 172.0(13) . .
O25G Mo7G1 O7G 81.9(11) . .
O18G Mo7G1 O7G 75.1(9) . .
O24G Mo7G1 O7G 83.1(9) . .
O17G Mo7G1 O7G 82.3(8) . .
O7G Mo7G2 O25G 102.7(13) . .
O7G Mo7G2 O24G 107.9(11) . .
O25G Mo7G2 O24G 97.3(10) . .
O7G Mo7G2 O18G 89.1(11) . .
O25G Mo7G2 O18G 92.6(10) . .
O24G Mo7G2 O18G 157.8(7) . .
O7G Mo7G2 O17G 98.9(11) . .
O25G Mo7G2 O17G 158.0(9) . .
O24G Mo7G2 O17G 79.9(7) . .
O18G Mo7G2 O17G 83.5(6) . .
O7G Mo7G2 O35G 169.3(13) . .
O25G Mo7G2 O35G 82.1(11) . .
O24G Mo7G2 O35G 80.7(9) . .
O18G Mo7G2 O35G 81.1(9) . .
O17G Mo7G2 O35G 75.9(9) . .
O26A Mo8A1 O8A 116(2) . .
O26A Mo8A1 O24B 100(2) . .
O8A Mo8A1 O24B 100.6(13) . .
O26A Mo8A1 O20A 157.8(18) . .
O8A Mo8A1 O20A 85.3(11) . .
O24B Mo8A1 O20A 78.5(7) . .
O26A Mo8A1 O36A 86(2) . .
O8A Mo8A1 O36A 156.9(15) . .
O24B Mo8A1 O36A 77.0(11) . .
O20A Mo8A1 O36A 71.6(10) . .
O26A Mo8A1 O19A 93.2(18) . .
O8A Mo8A1 O19A 126.0(13) . .
O24B Mo8A1 O19A 118.2(7) . .
O20A Mo8A1 O19A 69.0(5) . .
O36A Mo8A1 O19A 43.8(10) . .
O36A Mo8A2 O26A 118(2) . .
O36A Mo8A2 O24B 97.4(14) . .
O26A Mo8A2 O24B 94.2(18) . .
O36A Mo8A2 O19A 61.1(14) . .
O26A Mo8A2 O19A 115.8(18) . .
O24B Mo8A2 O19A 148.6(8) . .
O36A Mo8A2 O20A 88.4(14) . .
O26A Mo8A2 O20A 153.1(18) . .
O24B Mo8A2 O20A 76.4(7) . .
O19A Mo8A2 O20A 80.1(7) . .
O36A Mo8A2 O8A 157.5(16) . .
O26A Mo8A2 O8A 84(2) . .
O24B Mo8A2 O8A 74.5(10) . .
O19A Mo8A2 O8A 116.0(10) . .
O20A Mo8A2 O8A 69.4(8) . .
O26B Mo8B O36B 99.0(7) . .
O26B Mo8B O24C 98.0(7) . .
O36B Mo8B O24C 98.8(6) . .
O26B Mo8B O19B 98.8(6) . .
O36B Mo8B O19B 94.8(6) . .
O24C Mo8B O19B 156.4(5) . .
O26B Mo8B O8B 86.4(7) . .
O36B Mo8B O8B 173.9(7) . .
O24C Mo8B O8B 83.1(6) . .
O19B Mo8B O8B 81.6(6) . .
O26B Mo8B O20B 171.0(6) . .
O36B Mo8B O20B 89.9(5) . .
O24C Mo8B O20B 79.2(5) . .
O19B Mo8B O20B 81.7(4) . .
O8B Mo8B O20B 84.8(5) . .
O26C Mo8C O24D 98.1(7) . .
O26C Mo8C O8C 104.4(8) . .
O24D Mo8C O8C 97.2(7) . .
O26C Mo8C O19C 95.3(8) . .
O24D Mo8C O19C 163.8(6) . .
O8C Mo8C O19C 88.2(8) . .
O26C Mo8C O36C 90.1(7) . .
O24D Mo8C O36C 83.5(6) . .
O8C Mo8C O36C 165.2(7) . .
O19C Mo8C O36C 87.4(7) . .
O26C Mo8C O20C 166.3(7) . .
O24D Mo8C O20C 79.7(4) . .
O8C Mo8C O20C 89.3(6) . .
O19C Mo8C O20C 85.1(6) . .
O36C Mo8C O20C 76.3(5) . .
O36D Mo8D1 O26D 107.9(7) . .
O36D Mo8D1 O19D 101.4(6) . .
O26D Mo8D1 O19D 95.1(5) . .
O36D Mo8D1 O24E 100.9(6) . .
O26D Mo8D1 O24E 94.6(5) . .
O19D Mo8D1 O24E 151.6(5) . .
O36D Mo8D1 O20D 92.8(5) . .
O26D Mo8D1 O20D 159.2(5) . .
O19D Mo8D1 O20D 82.3(4) . .
O24E Mo8D1 O20D 79.3(4) . .
O36D Mo8D1 O8D 172.9(5) . .
O26D Mo8D1 O8D 79.2(4) . .
O19D Mo8D1 O8D 77.7(5) . .
O24E Mo8D1 O8D 78.0(5) . .
O20D Mo8D1 O8D 80.1(3) . .
O8D Mo8D2 O26D 103.5(4) . .
O8D Mo8D2 O24E 102.1(7) . .
O26D Mo8D2 O24E 101.3(5) . .
O8D Mo8D2 O19D 93.5(6) . .
O26D Mo8D2 O19D 93.5(5) . .
O24E Mo8D2 O19D 155.2(4) . .
O8D Mo8D2 O20D 95.7(3) . .
O26D Mo8D2 O20D 159.7(5) . .
O24E Mo8D2 O20D 80.6(4) . .
O19D Mo8D2 O20D 78.8(4) . .
O8D Mo8D2 O36D 168.8(5) . .
O26D Mo8D2 O36D 84.8(5) . .
O24E Mo8D2 O36D 83.2(5) . .
O19D Mo8D2 O36D 78.4(4) . .
O20D Mo8D2 O36D 75.3(4) . .
O26E Mo8E1 O24F 102.9(9) . .
O26E Mo8E1 O36E 97.7(8) . .
O24F Mo8E1 O36E 91.0(7) . .
O26E Mo8E1 O19E 97.1(8) . .
O24F Mo8E1 O19E 160.0(6) . .
O36E Mo8E1 O19E 86.0(7) . .
O26E Mo8E1 O8E 101.4(8) . .
O24F Mo8E1 O8E 94.2(8) . .
O36E Mo8E1 O8E 158.5(7) . .
O19E Mo8E1 O8E 82.0(7) . .
O26E Mo8E1 O20E 176.3(7) . .
O24F Mo8E1 O20E 79.5(6) . .
O36E Mo8E1 O20E 79.4(5) . .
O19E Mo8E1 O20E 80.5(5) . .
O8E Mo8E1 O20E 81.1(6) . .
O8E Mo8E2 O24F 118.4(10) . .
O8E Mo8E2 O26E 116.8(9) . .
O24F Mo8E2 O26E 91.4(8) . .
O8E Mo8E2 O19E 95.6(9) . .
O24F Mo8E2 O19E 143.0(7) . .
O26E Mo8E2 O19E 85.1(7) . .
O8E Mo8E2 O20E 99.7(8) . .
O24F Mo8E2 O20E 80.6(6) . .
O26E Mo8E2 O20E 141.7(7) . .
O19E Mo8E2 O20E 79.7(5) . .
O8E Mo8E2 O36E 162.5(9) . .
O24F Mo8E2 O36E 73.7(7) . .
O26E Mo8E2 O36E 73.1(7) . .
O19E Mo8E2 O36E 70.0(6) . .
O20E Mo8E2 O36E 68.6(5) . .
O8B Mo8F1 O26F 98.3(9) 4_545 .
O8B Mo8F1 O24G 101.0(9) 4_545 .
O26F Mo8F1 O24G 104.5(8) . .
O8B Mo8F1 O19F 95.5(7) 4_545 .
O26F Mo8F1 O19F 91.9(7) . .
O24G Mo8F1 O19F 154.6(6) . .
O8B Mo8F1 O36F 172.3(8) 4_545 .
O26F Mo8F1 O36F 85.2(8) . .
O24G Mo8F1 O36F 84.7(7) . .
O19F Mo8F1 O36F 77.4(6) . .
O8B Mo8F1 O20F 98.1(7) 4_545 .
O26F Mo8F1 O20F 162.0(7) . .
O24G Mo8F1 O20F 79.4(6) . .
O19F Mo8F1 O20F 79.3(5) . .
O36F Mo8F1 O20F 77.7(6) . .
O36F Mo8F2 O19F 100.5(9) . .
O36F Mo8F2 O26F 104.0(9) . .
O19F Mo8F2 O26F 96.9(8) . .
O36F Mo8F2 O24G 97.0(9) . .
O19F Mo8F2 O24G 155.5(7) . .
O26F Mo8F2 O24G 95.4(8) . .
O36F Mo8F2 O8B 175.0(10) . 4_545
O19F Mo8F2 O8B 83.6(6) . 4_545
O26F Mo8F2 O8B 78.3(8) . 4_545
O24G Mo8F2 O8B 78.3(7) . 4_545
O36F Mo8F2 O20F 92.7(8) . .
O19F Mo8F2 O20F 85.0(5) . .
O26F Mo8F2 O20F 162.5(8) . .
O24G Mo8F2 O20F 77.1(6) . .
O8B Mo8F2 O20F 84.7(6) 4_545 .
O8G Mo8G1 O26G 106.0(13) . .
O8G Mo8G1 O24A 102.0(11) . .
O26G Mo8G1 O24A 99.0(11) . .
O8G Mo8G1 O19G 102.5(10) . .
O26G Mo8G1 O19G 90.7(11) . .
O24A Mo8G1 O19G 149.9(7) . .
O8G Mo8G1 O20G 97.2(10) . .
O26G Mo8G1 O20G 156.6(9) . .
O24A Mo8G1 O20G 78.9(7) . .
O19G Mo8G1 O20G 81.0(6) . .
O8G Mo8G1 O36G 168.9(13) . .
O26G Mo8G1 O36G 82.7(12) . .
O24A Mo8G1 O36G 83.1(10) . .
O19G Mo8G1 O36G 69.9(9) . .
O20G Mo8G1 O36G 73.9(10) . .
O36G Mo8G2 O26G 107.0(16) . .
O36G Mo8G2 O19G 90.1(13) . .
O26G Mo8G2 O19G 95.6(11) . .
O36G Mo8G2 O24A 102.4(13) . .
O26G Mo8G2 O24A 98.3(11) . .
O19G Mo8G2 O24A 157.6(8) . .
O36G Mo8G2 O20G 88.9(13) . .
O26G Mo8G2 O20G 164.1(10) . .
O19G Mo8G2 O20G 83.8(7) . .
O24A Mo8G2 O20G 78.0(7) . .
O36G Mo8G2 O8G 168.2(14) . .
O26G Mo8G2 O8G 83.8(11) . .
O19G Mo8G2 O8G 84.1(8) . .
O24A Mo8G2 O8G 80.0(8) . .
O20G Mo8G2 O8G 80.3(8) . .
O38A Mo9A O27A 104.2(4) . .
O38A Mo9A O28A 106.4(4) . .
O27A Mo9A O28A 97.8(4) . .
O38A Mo9A O32A 105.3(4) . .
O27A Mo9A O32A 96.4(3) . .
O28A Mo9A O32A 140.6(3) . .
O38A Mo9A O33A 98.0(4) . .
O27A Mo9A O33A 157.8(3) . .
O28A Mo9A O33A 76.8(3) . .
O32A Mo9A O33A 76.3(3) . .
O38A Mo9A O9A 176.8(4) . .
O27A Mo9A O9A 72.8(3) . .
O28A Mo9A O9A 75.1(3) . .
O32A Mo9A O9A 74.5(3) . .
O33A Mo9A O9A 85.1(3) . .
O38B Mo9B O27B 102.9(4) . .
O38B Mo9B O28B 105.9(4) . .
O27B Mo9B O28B 98.4(4) . .
O38B Mo9B O32B 105.5(4) . .
O27B Mo9B O32B 97.8(4) . .
O28B Mo9B O32B 140.2(3) . .
O38B Mo9B O33B 98.9(4) . .
O27B Mo9B O33B 158.2(3) . .
O28B Mo9B O33B 76.2(3) . .
O32B Mo9B O33B 75.4(3) . .
O38B Mo9B O9B 176.6(4) . .
O27B Mo9B O9B 73.7(3) . .
O28B Mo9B O9B 75.1(3) . .
O32B Mo9B O9B 75.0(3) . .
O33B Mo9B O9B 84.5(3) . .
O38C Mo9C O27C 104.4(4) . .
O38C Mo9C O28C 105.8(4) . .
O27C Mo9C O28C 97.9(4) . .
O38C Mo9C O32C 105.7(4) . .
O27C Mo9C O32C 97.0(4) . .
O28C Mo9C O32C 140.3(3) . .
O38C Mo9C O33C 98.2(4) . .
O27C Mo9C O33C 157.4(4) . .
O28C Mo9C O33C 76.5(3) . .
O32C Mo9C O33C 75.6(3) . .
O38C Mo9C O9C 177.0(4) . .
O27C Mo9C O9C 72.6(3) . .
O28C Mo9C O9C 74.5(3) . .
O32C Mo9C O9C 75.3(3) . .
O33C Mo9C O9C 84.8(3) . .
O38D Mo9D O27D 104.5(4) . .
O38D Mo9D O28D 106.1(4) . .
O27D Mo9D O28D 99.1(3) . .
O38D Mo9D O32D 105.0(4) . .
O27D Mo9D O32D 96.8(3) . .
O28D Mo9D O32D 140.0(4) . .
O38D Mo9D O33D 96.5(4) . .
O27D Mo9D O33D 158.9(4) . .
O28D Mo9D O33D 76.6(3) . .
O32D Mo9D O33D 75.5(3) . .
O38D Mo9D O9D 177.7(4) . .
O27D Mo9D O9D 73.4(3) . .
O28D Mo9D O9D 75.1(3) . .
O32D Mo9D O9D 74.7(3) . .
O33D Mo9D O9D 85.6(3) . .
O38E Mo9E O27E 104.6(4) . .
O38E Mo9E O28E 106.0(4) . .
O27E Mo9E O28E 98.8(3) . .
O38E Mo9E O32E 105.1(4) . .
O27E Mo9E O32E 95.8(3) . .
O28E Mo9E O32E 140.9(3) . .
O38E Mo9E O33E 98.4(3) . .
O27E Mo9E O33E 156.9(3) . .
O28E Mo9E O33E 76.9(3) . .
O32E Mo9E O33E 75.6(3) . .
O38E Mo9E O9E 177.4(3) . .
O27E Mo9E O9E 73.0(3) . .
O28E Mo9E O9E 75.5(3) . .
O32E Mo9E O9E 74.5(3) . .
O33E Mo9E O9E 84.0(3) . .
O38F Mo9F O27F 104.7(4) . .
O38F Mo9F O32F 104.5(4) . .
O27F Mo9F O32F 97.6(4) . .
O38F Mo9F O28F 105.1(4) . .
O27F Mo9F O28F 99.0(4) . .
O32F Mo9F O28F 140.8(3) . .
O38F Mo9F O33F 96.2(4) . .
O27F Mo9F O33F 159.1(3) . .
O32F Mo9F O33F 75.3(3) . .
O28F Mo9F O33F 76.5(3) . .
O38F Mo9F O9F 178.3(4) . .
O27F Mo9F O9F 73.7(3) . .
O32F Mo9F O9F 75.3(3) . .
O28F Mo9F O9F 75.8(3) . .
O33F Mo9F O9F 85.4(3) . .
O38G Mo9G O27G 104.2(4) . .
O38G Mo9G O28G 106.3(4) . .
O27G Mo9G O28G 97.9(4) . .
O38G Mo9G O32G 104.4(4) . .
O27G Mo9G O32G 97.4(4) . .
O28G Mo9G O32G 141.0(4) . .
O38G Mo9G O33G 98.9(4) . .
O27G Mo9G O33G 156.9(4) . .
O28G Mo9G O33G 76.6(3) . .
O32G Mo9G O33G 75.4(3) . .
O38G Mo9G O9G 177.0(4) . .
O27G Mo9G O9G 73.2(4) . .
O28G Mo9G O9G 75.7(3) . .
O32G Mo9G O9G 74.8(3) . .
O33G Mo9G O9G 83.7(3) . .
O34A Mo10A O22D 104.5(4) . 7
O34A Mo10A O14A 97.9(4) . .
O22D Mo10A O14A 89.3(3) 7 .
O34A Mo10A O21D 103.2(4) . 7
O22D Mo10A O21D 87.1(3) 7 7
O14A Mo10A O21D 158.8(3) . 7
O34A Mo10A O33A 98.2(4) . .
O22D Mo10A O33A 157.3(3) 7 .
O14A Mo10A O33A 88.7(3) . .
O21D Mo10A O33A 86.6(3) 7 .
O34A Mo10A O28A 165.7(3) . .
O22D Mo10A O28A 87.8(3) 7 .
O14A Mo10A O28A 74.5(3) . .
O21D Mo10A O28A 84.5(3) 7 .
O33A Mo10A O28A 69.9(3) . .
O34B Mo10B O22E 103.3(4) . 7
O34B Mo10B O14B 100.3(4) . .
O22E Mo10B O14B 90.0(4) 7 .
O34B Mo10B O21E 100.4(4) . 7
O22E Mo10B O21E 86.6(4) 7 7
O14B Mo10B O21E 159.3(3) . 7
O34B Mo10B O33B 99.2(4) . .
O22E Mo10B O33B 157.4(3) 7 .
O14B Mo10B O33B 88.1(4) . .
O21E Mo10B O33B 87.3(4) 7 .
O34B Mo10B O28B 167.9(4) . .
O22E Mo10B O28B 87.7(3) 7 .
O14B Mo10B O28B 74.4(3) . .
O21E Mo10B O28B 85.1(3) 7 .
O33B Mo10B O28B 70.1(3) . .
O34C Mo10C O22F 103.9(4) . 7
O34C Mo10C O14C 98.8(4) . .
O22F Mo10C O14C 88.4(4) 7 .
O34C Mo10C O21F 101.8(4) . 7
O22F Mo10C O21F 87.1(4) 7 7
O14C Mo10C O21F 159.4(3) . 7
O34C Mo10C O33C 98.5(4) . .
O22F Mo10C O33C 157.6(3) 7 .
O14C Mo10C O33C 88.7(3) . .
O21F Mo10C O33C 87.9(4) 7 .
O34C Mo10C O28C 166.2(4) . .
O22F Mo10C O28C 88.0(3) 7 .
O14C Mo10C O28C 74.2(3) . .
O21F Mo10C O28C 85.5(3) 7 .
O33C Mo10C O28C 69.9(3) . .
O34D Mo10D O22G 104.8(4) . 7
O34D Mo10D O14D 99.1(4) . .
O22G Mo10D O14D 88.2(3) 7 .
O34D Mo10D O21G 102.0(4) . 7
O22G Mo10D O21G 87.2(4) 7 7
O14D Mo10D O21G 158.9(3) . 7
O34D Mo10D O33D 99.7(4) . .
O22G Mo10D O33D 155.5(3) 7 .
O14D Mo10D O33D 89.2(3) . .
O21G Mo10D O33D 86.5(4) 7 .
O34D Mo10D O28D 166.9(4) . .
O22G Mo10D O28D 85.9(3) 7 .
O14D Mo10D O28D 73.4(3) . .
O21G Mo10D O28D 85.7(3) 7 .
O33D Mo10D O28D 70.0(3) . .
O34E Mo10E O22A 103.7(4) . 7
O34E Mo10E O14E 100.8(4) . .
O22A Mo10E O14E 90.4(3) 7 .
O34E Mo10E O21A 101.0(4) . 7
O22A Mo10E O21A 86.5(4) 7 7
O14E Mo10E O21A 158.0(3) . 7
O34E Mo10E O33E 99.1(4) . .
O22A Mo10E O33E 156.9(3) 7 .
O14E Mo10E O33E 88.5(3) . .
O21A Mo10E O33E 85.9(3) 7 .
O34E Mo10E O28E 167.6(3) . .
O22A Mo10E O28E 88.1(3) 7 .
O14E Mo10E O28E 75.1(3) . .
O21A Mo10E O28E 83.0(3) 7 .
O33E Mo10E O28E 69.4(3) . .
O34F Mo10F O22B 103.3(4) . 7
O34F Mo10F O14F 98.6(4) . .
O22B Mo10F O14F 88.6(4) 7 .
O34F Mo10F O21B 102.0(4) . 7
O22B Mo10F O21B 87.3(4) 7 7
O14F Mo10F O21B 159.4(4) . 7
O34F Mo10F O33F 98.5(4) . .
O22B Mo10F O33F 158.1(3) 7 .
O14F Mo10F O33F 90.0(4) . .
O21B Mo10F O33F 86.3(3) 7 .
O34F Mo10F O28F 168.0(4) . .
O22B Mo10F O28F 86.6(3) 7 .
O14F Mo10F O28F 74.6(3) . .
O21B Mo10F O28F 85.0(3) 7 .
O33F Mo10F O28F 71.9(3) . .
O34G Mo10G O22C 106.0(4) . 7
O34G Mo10G O14G 101.5(4) . .
O22C Mo10G O14G 89.6(3) 7 .
O34G Mo10G O21C 100.3(4) . 7
O22C Mo10G O21C 86.8(3) 7 7
O14G Mo10G O21C 158.0(4) . 7
O34G Mo10G O33G 98.2(4) . .
O22C Mo10G O33G 155.7(4) 7 .
O14G Mo10G O33G 87.8(3) . .
O21C Mo10G O33G 86.6(3) 7 .
O34G Mo10G O28G 167.3(3) . .
O22C Mo10G O28G 86.2(3) 7 .
O14G Mo10G O28G 74.4(3) . .
O21C Mo10G O28G 83.7(3) 7 .
O33G Mo10G O28G 69.8(3) . .
O37A Mo11A O15E 104.0(4) . 7
O37A Mo11A O23A 101.0(4) . .
O15E Mo11A O23A 89.7(3) 7 .
O37A Mo11A O16E 101.1(3) . 7
O15E Mo11A O16E 86.8(3) 7 7
O23A Mo11A O16E 157.8(3) . 7
O37A Mo11A O33A 100.0(4) . .
O15E Mo11A O33A 155.9(3) 7 .
O23A Mo11A O33A 88.8(3) . .
O16E Mo11A O33A 85.5(3) 7 .
O37A Mo11A O32A 168.8(3) . .
O15E Mo11A O32A 86.7(3) 7 .
O23A Mo11A O32A 75.2(3) . .
O16E Mo11A O32A 82.7(3) 7 .
O33A Mo11A O32A 69.7(3) . .
O37B Mo11B O15F 104.0(4) . 7
O37B Mo11B O23B 99.6(4) . .
O15F Mo11B O23B 89.1(4) 7 .
O37B Mo11B O16F 101.5(4) . 7
O15F Mo11B O16F 87.3(4) 7 7
O23B Mo11B O16F 158.9(4) . 7
O37B Mo11B O33B 99.6(4) . .
O15F Mo11B O33B 156.3(4) 7 .
O23B Mo11B O33B 88.3(4) . .
O16F Mo11B O33B 86.7(3) 7 .
O37B Mo11B O32B 167.8(4) . .
O15F Mo11B O32B 86.8(3) 7 .
O23B Mo11B O32B 74.5(3) . .
O16F Mo11B O32B 84.5(3) 7 .
O33B Mo11B O32B 69.8(3) . .
O37C Mo11C O15G 104.8(4) . 7
O37C Mo11C O23C 100.2(4) . .
O15G Mo11C O23C 90.7(3) 7 .
O37C Mo11C O16G 101.3(4) . 7
O15G Mo11C O16G 86.8(4) 7 7
O23C Mo11C O16G 158.2(3) . 7
O37C Mo11C O33C 99.2(4) . .
O15G Mo11C O33C 155.8(3) 7 .
O23C Mo11C O33C 88.1(3) . .
O16G Mo11C O33C 85.4(4) 7 .
O37C Mo11C O32C 167.1(4) . .
O15G Mo11C O32C 87.1(3) 7 .
O23C Mo11C O32C 74.3(3) . .
O16G Mo11C O32C 83.9(3) 7 .
O33C Mo11C O32C 69.3(3) . .
O37D Mo11D O15A 104.1(4) . 7
O37D Mo11D O23D 99.5(4) . .
O15A Mo11D O23D 88.5(4) 7 .
O37D Mo11D O16A 101.9(4) . 7
O15A Mo11D O16A 88.0(4) 7 7
O23D Mo11D O16A 158.6(3) . 7
O37D Mo11D O33D 99.4(4) . .
O15A Mo11D O33D 156.5(3) 7 .
O23D Mo11D O33D 89.1(3) . .
O16A Mo11D O33D 85.8(4) 7 .
O37D Mo11D O32D 167.5(4) . .
O15A Mo11D O32D 86.8(3) 7 .
O23D Mo11D O32D 74.2(3) . .
O16A Mo11D O32D 84.5(3) 7 .
O33D Mo11D O32D 70.1(3) . .
O37E Mo11E O15B 103.6(4) . 7
O37E Mo11E O23E 100.3(4) . .
O15B Mo11E O23E 89.0(4) 7 .
O37E Mo11E O16B 101.3(4) . 7
O15B Mo11E O16B 87.4(4) 7 7
O23E Mo11E O16B 158.3(3) . 7
O37E Mo11E O33E 100.2(4) . .
O15B Mo11E O33E 156.1(3) 7 .
O23E Mo11E O33E 88.7(3) . .
O16B Mo11E O33E 86.0(3) 7 .
O37E Mo11E O32E 168.4(4) . .
O15B Mo11E O32E 86.8(3) 7 .
O23E Mo11E O32E 74.2(3) . .
O16B Mo11E O32E 84.2(3) 7 .
O33E Mo11E O32E 69.8(3) . .
O37F Mo11F O23F 99.6(4) . .
O37F Mo11F O15C 102.9(4) . 7
O23F Mo11F O15C 89.2(4) . 7
O37F Mo11F O16C 102.2(4) . 7
O23F Mo11F O16C 158.2(3) . 7
O15C Mo11F O16C 86.3(4) 7 7
O37F Mo11F O33F 98.6(4) . .
O23F Mo11F O33F 89.5(4) . .
O15C Mo11F O33F 158.4(3) 7 .
O16C Mo11F O33F 86.9(4) 7 .
O37F Mo11F O32F 168.1(4) . .
O23F Mo11F O32F 75.2(3) . .
O15C Mo11F O32F 87.9(3) 7 .
O16C Mo11F O32F 83.4(3) 7 .
O33F Mo11F O32F 70.9(3) . .
O37G Mo11G O15D 102.3(4) . 7
O37G Mo11G O23G 98.8(4) . .
O15D Mo11G O23G 89.0(3) 7 .
O37G Mo11G O16D 101.1(4) . 7
O15D Mo11G O16D 86.7(3) 7 7
O23G Mo11G O16D 160.2(3) . 7
O37G Mo11G O33G 101.2(4) . .
O15D Mo11G O33G 156.5(3) 7 .
O23G Mo11G O33G 89.2(3) . .
O16D Mo11G O33G 87.2(3) 7 .
O37G Mo11G O32G 168.9(4) . .
O15D Mo11G O32G 86.9(3) 7 .
O23G Mo11G O32G 74.9(3) . .
O16D Mo11G O32G 85.5(3) 7 .
O33G Mo11G O32G 69.9(3) . .
Mo4A2 O4A Mo4A1 5.8(4) . .
Mo4D2 O4D Mo4D1 1.26(16) . .
Mo7C1 O7C Mo7C2 5.4(2) . .
Mo7D O7D Mo7D 157.6(8) . 2
Mo7E1 O7E Mo7E2 6.1(2) . .
Mo7F1 O7F Mo7B 159.0(11) . 4_545
Mo7F1 O7F Mo7F2 7.9(2) . .
Mo7B O7F Mo7F2 156.3(9) 4_545 .
Mo7G2 O7G Mo7G1 5.2(3) . .
Mo8A1 O8A Mo8A2 5.7(4) . .
Mo8F1 O8B Mo8B 166.2(12) 4 .
Mo8F1 O8B Mo8F2 5.8(2) 4 4
Mo8B O8B Mo8F2 161.6(10) . 4
Mo8D2 O8D Mo8D2 169.8(11) . 2
Mo8D2 O8D Mo8D1 165.8(10) . 2
Mo8D2 O8D Mo8D1 4.64(18) 2 2
Mo8D2 O8D Mo8D1 4.64(18) . .
Mo8D2 O8D Mo8D1 165.8(10) 2 .
Mo8D1 O8D Mo8D1 162.3(8) 2 .
Mo8E2 O8E Mo8E1 4.7(3) . .
Mo8G1 O8G Mo8G2 2.2(3) . .
Mo2A O9A Mo6A 141.5(4) . .
Mo2A O9A Mo1A 103.0(3) . .
Mo6A O9A Mo1A 103.4(3) . .
Mo2A O9A Mo9A 101.8(3) . .
Mo6A O9A Mo9A 103.2(3) . .
Mo1A O9A Mo9A 95.2(3) . .
Mo2B O9B Mo6B 141.8(4) . .
Mo2B O9B Mo1B 103.2(3) . .
Mo6B O9B Mo1B 103.0(4) . .
Mo2B O9B Mo9B 101.5(3) . .
Mo6B O9B Mo9B 102.9(3) . .
Mo1B O9B Mo9B 95.7(3) . .
Mo2C O9C Mo1C 103.0(3) . .
Mo2C O9C Mo6C 141.3(4) . .
Mo1C O9C Mo6C 103.2(3) . .
Mo2C O9C Mo9C 102.0(3) . .
Mo1C O9C Mo9C 96.1(3) . .
Mo6C O9C Mo9C 103.1(3) . .
Mo6D O9D Mo1D 103.7(3) . .
Mo6D O9D Mo2D 141.8(4) . .
Mo1D O9D Mo2D 103.2(3) . .
Mo6D O9D Mo9D 103.1(3) . .
Mo1D O9D Mo9D 95.5(3) . .
Mo2D O9D Mo9D 100.8(3) . .
Mo6E O9E Mo2E 143.4(4) . .
Mo6E O9E Mo1E 102.9(3) . .
Mo2E O9E Mo1E 103.0(3) . .
Mo6E O9E Mo9E 102.7(3) . .
Mo2E O9E Mo9E 100.6(3) . .
Mo1E O9E Mo9E 94.5(3) . .
Mo2F O9F Mo6F 142.1(4) . .
Mo2F O9F Mo1F 102.9(4) . .
Mo6F O9F Mo1F 102.5(3) . .
Mo2F O9F Mo9F 102.3(3) . .
Mo6F O9F Mo9F 103.0(3) . .
Mo1F O9F Mo9F 95.2(3) . .
Mo6G O9G Mo2G 141.0(5) . .
Mo6G O9G Mo1G 102.0(3) . .
Mo2G O9G Mo1G 102.3(4) . .
Mo6G O9G Mo9G 104.4(3) . .
Mo2G O9G Mo9G 102.7(3) . .
Mo1G O9G Mo9G 96.2(3) . .
Mo2A O10A Mo1A 110.6(4) . .
Mo2A O10A Mo3A 140.5(4) . .
Mo1A O10A Mo3A 107.8(4) . .
Mo2B O10B Mo1B 109.7(4) . .
Mo2B O10B Mo3B 141.8(5) . .
Mo1B O10B Mo3B 107.4(4) . .
Mo2C O10C Mo1C 109.5(4) . .
Mo2C O10C Mo3C 140.8(5) . .
Mo1C O10C Mo3C 109.0(4) . .
Mo2D O10D Mo1D 109.1(4) . .
Mo2D O10D Mo3D 141.7(4) . .
Mo1D O10D Mo3D 108.5(3) . .
Mo2E O10E Mo1E 110.1(4) . .
Mo2E O10E Mo3E 140.3(4) . .
Mo1E O10E Mo3E 108.5(3) . .
Mo2F O10F Mo1F 109.4(4) . .
Mo2F O10F Mo3F 141.8(5) . .
Mo1F O10F Mo3F 108.3(4) . .
Mo1G O10G Mo2G 109.6(4) . .
Mo1G O10G Mo3G 108.6(4) . .
Mo2G O10G Mo3G 141.3(4) . .
Mo1A O11A Mo4A2 106.9(5) . .
Mo1A O11A Mo3A 111.3(5) . .
Mo4A2 O11A Mo3A 141.6(6) . .
Mo1A O11A Mo4A1 110.6(5) . .
Mo4A2 O11A Mo4A1 17.42(14) . .
Mo3A O11A Mo4A1 133.1(5) . .
Mo1B O11B Mo4B 110.1(5) . .
Mo1B O11B Mo3B 111.0(5) . .
Mo4B O11B Mo3B 137.1(5) . .
Mo1C O11C Mo4C 109.4(5) . .
Mo1C O11C Mo3C 110.3(5) . .
Mo4C O11C Mo3C 138.5(6) . .
Mo4D2 O11D Mo1D 106.5(4) . .
Mo4D2 O11D Mo4D1 21.71(12) . .
Mo1D O11D Mo4D1 110.7(4) . .
Mo4D2 O11D Mo3D 143.7(4) . .
Mo1D O11D Mo3D 109.8(4) . .
Mo4D1 O11D Mo3D 133.9(5) . .
Mo1E O11E Mo4E 109.0(4) . .
Mo1E O11E Mo3E 110.1(4) . .
Mo4E O11E Mo3E 139.6(5) . .
Mo1F O11F Mo3F 111.1(4) . .
Mo1F O11F Mo4F 108.4(5) . .
Mo3F O11F Mo4F 136.5(5) . .
Mo1G O11G Mo3G 111.2(5) . .
Mo1G O11G Mo4G 109.5(5) . .
Mo3G O11G Mo4G 135.8(6) . .
Mo4A2 O12A Mo1A 105.6(4) . .
Mo4A2 O12A Mo5A 145.1(6) . .
Mo1A O12A Mo5A 109.3(5) . .
Mo4A2 O12A Mo4A1 18.36(14) . .
Mo1A O12A Mo4A1 112.2(4) . .
Mo5A O12A Mo4A1 135.5(5) . .
Mo1B O12B Mo5B 110.9(4) . .
Mo1B O12B Mo4B 108.2(4) . .
Mo5B O12B Mo4B 138.7(5) . .
Mo1C O12C Mo4C 109.6(5) . .
Mo1C O12C Mo5C 109.5(4) . .
Mo4C O12C Mo5C 136.1(5) . .
Mo1D O12D Mo4D2 106.2(4) . .
Mo1D O12D Mo5D 110.2(4) . .
Mo4D2 O12D Mo5D 143.1(4) . .
Mo1D O12D Mo4D1 110.5(4) . .
Mo4D2 O12D Mo4D1 21.47(11) . .
Mo5D O12D Mo4D1 136.3(4) . .
Mo1E O12E Mo4E 109.9(4) . .
Mo1E O12E Mo5E 109.9(4) . .
Mo4E O12E Mo5E 136.5(5) . .
Mo1F O12F Mo5F 111.1(4) . .
Mo1F O12F Mo4F 110.0(5) . .
Mo5F O12F Mo4F 137.7(5) . .
Mo1G O12G Mo4G 111.5(5) . .
Mo1G O12G Mo5G 109.8(5) . .
Mo4G O12G Mo5G 137.2(5) . .
Mo6A O13A Mo1A 110.0(4) . .
Mo6A O13A Mo5A 140.1(4) . .
Mo1A O13A Mo5A 107.8(4) . .
Mo6B O13B Mo1B 109.3(4) . .
Mo6B O13B Mo5B 142.4(4) . .
Mo1B O13B Mo5B 107.7(4) . .
Mo6C O13C Mo1C 109.7(4) . .
Mo6C O13C Mo5C 140.8(4) . .
Mo1C O13C Mo5C 108.1(4) . .
Mo6D O13D Mo1D 109.9(4) . .
Mo6D O13D Mo5D 141.4(4) . .
Mo1D O13D Mo5D 107.7(3) . .
Mo6E O13E Mo1E 109.3(4) . .
Mo6E O13E Mo5E 141.3(4) . .
Mo1E O13E Mo5E 108.3(3) . .
Mo6F O13F Mo1F 109.0(4) . .
Mo6F O13F Mo5F 142.6(5) . .
Mo1F O13F Mo5F 107.2(4) . .
Mo6G O13G Mo1G 109.2(4) . .
Mo6G O13G Mo5G 141.6(5) . .
Mo1G O13G Mo5G 108.4(4) . .
Mo2A O14A Mo10A 122.3(4) . .
Mo2B O14B Mo10B 121.1(4) . .
Mo2C O14C Mo10C 121.1(4) . .
Mo2D O14D Mo10D 122.1(4) . .
Mo2E O14E Mo10E 122.4(4) . .
Mo2F O14F Mo10F 122.8(4) . .
Mo2G O14G Mo10G 123.3(4) . .
Mo2A O15A Mo11D 158.2(5) . 7
Mo2B O15B Mo11E 157.6(5) . 7
Mo2C O15C Mo11F 159.0(5) . 7
Mo2D O15D Mo11G 157.8(5) . 7
Mo2E O15E Mo11A 159.9(5) . 7
Mo2F O15F Mo11B 157.1(5) . 7
Mo2G O15G Mo11C 159.6(5) . 7
Mo3A O16A Mo11D 146.2(5) . 7
Mo3B O16B Mo11E 147.5(5) . 7
Mo3C O16C Mo11F 147.5(5) . 7
Mo3D O16D Mo11G 148.3(4) . 7
Mo3E O16E Mo11A 145.2(4) . 7
Mo3F O16F Mo11B 148.8(5) . 7
Mo3G O16G Mo11C 146.9(5) . 7
Mo3A O17A Mo7A 152.0(7) . .
Mo3B O17B Mo7B 151.5(8) . .
Mo3C O17C Mo7C2 151.6(7) . .
Mo3C O17C Mo7C1 152.1(7) . .
Mo7C2 O17C Mo7C1 16.37(12) . .
Mo3D O17D Mo7D 152.7(6) . .
Mo3E O17E Mo7E2 156.1(6) . .
Mo3E O17E Mo7E1 156.2(5) . .
Mo7E2 O17E Mo7E1 18.79(12) . .
Mo3F O17F Mo7F1 158.9(8) . .
Mo3F O17F Mo7F2 145.3(7) . .
Mo7F1 O17F Mo7F2 20.69(16) . .
Mo3G O17G Mo7G2 153.3(8) . .
Mo3G O17G Mo7G1 148.3(8) . .
Mo7G2 O17G Mo7G1 16.75(16) . .
Mo4A1 O18A Mo7A 146.8(14) . .
Mo4A1 O18A Mo4A2 16.9(3) . .
Mo7A O18A Mo4A2 130.0(12) . .
Mo4B O18B Mo7B 146.3(6) . .
Mo4C O18C Mo7C2 157.6(10) . .
Mo4C O18C Mo7C1 158.4(10) . .
Mo7C2 O18C Mo7C1 17.12(19) . .
Mo4D1 O18D Mo4D2 24.73(15) . .
Mo4D1 O18D Mo7D 146.3(5) . .
Mo4D2 O18D Mo7D 160.1(5) . .
Mo4E O18E Mo7E2 151.1(9) . .
Mo4E O18E Mo7E1 157.2(9) . .
Mo7E2 O18E Mo7E1 20.1(2) . .
Mo4F O18F Mo7F2 135.7(6) . .
Mo4F O18F Mo7F1 149.9(6) . .
Mo7F2 O18F Mo7F1 24.00(17) . .
Mo4G O18G Mo7G1 139.9(8) . .
Mo4G O18G Mo7G2 152.6(8) . .
Mo7G1 O18G Mo7G2 19.0(2) . .
Mo4A1 O19A Mo8A2 133.4(11) . .
Mo4A1 O19A Mo4A2 15.8(2) . .
Mo8A2 O19A Mo4A2 117.7(9) . .
Mo4A1 O19A Mo8A1 118.4(10) . .
Mo8A2 O19A Mo8A1 15.1(3) . .
Mo4A2 O19A Mo8A1 102.7(8) . .
Mo4B O19B Mo8B 145.4(5) . .
Mo4C O19C Mo8C 147.4(9) . .
Mo4D1 O19D Mo4D2 24.21(14) . .
Mo4D1 O19D Mo8D1 140.0(5) . .
Mo4D2 O19D Mo8D1 155.9(5) . .
Mo4D1 O19D Mo8D2 157.0(5) . .
Mo4D2 O19D Mo8D2 157.9(5) . .
Mo8D1 O19D Mo8D2 20.23(12) . .
Mo4E O19E Mo8E1 153.3(8) . .
Mo4E O19E Mo8E2 154.0(8) . .
Mo8E1 O19E Mo8E2 17.62(17) . .
Mo4F O19F Mo8F2 148.7(6) . .
Mo4F O19F Mo8F1 159.0(6) . .
Mo8F2 O19F Mo8F1 17.7(2) . .
Mo4G O19G Mo8G2 151.7(9) . .
Mo4G O19G Mo8G1 162.0(11) . .
Mo8G2 O19G Mo8G1 20.5(2) . .
Mo5A O20A Mo8A2 150.1(6) . .
Mo5A O20A Mo8A1 145.1(6) . .
Mo8A2 O20A Mo8A1 20.94(17) . .
Mo5B O20B Mo8B 146.6(7) . .
Mo5C O20C Mo8C 150.9(6) . .
Mo5D O20D Mo8D1 146.3(6) . .
Mo5D O20D Mo8D2 158.2(5) . .
Mo8D1 O20D Mo8D2 18.30(11) . .
Mo5E O20E Mo8E2 148.8(7) . .
Mo5E O20E Mo8E1 155.2(6) . .
Mo8E2 O20E Mo8E1 16.81(15) . .
Mo5F O20F Mo8F2 148.1(8) . .
Mo5F O20F Mo8F1 155.9(8) . .
Mo8F2 O20F Mo8F1 15.49(15) . .
Mo5G O20G Mo8G2 148.3(8) . .
Mo5G O20G Mo8G1 151.9(7) . .
Mo8G2 O20G Mo8G1 17.68(16) . .
Mo5A O21A Mo10E 146.2(5) . 7
Mo5B O21B Mo10F 148.3(5) . 7
Mo5C O21C Mo10G 147.3(5) . 7
Mo5D O21D Mo10A 147.4(4) . 7
Mo5E O21E Mo10B 146.4(5) . 7
Mo5F O21F Mo10C 147.8(5) . 7
Mo5G O21G Mo10D 148.2(5) . 7
Mo6A O22A Mo10E 159.8(5) . 7
Mo6B O22B Mo10F 157.1(5) . 7
Mo6C O22C Mo10G 158.9(5) . 7
Mo6D O22D Mo10A 158.3(5) . 7
Mo6E O22E Mo10B 160.3(5) . 7
Mo6F O22F Mo10C 157.8(5) . 7
Mo6G O22G Mo10D 158.6(5) . 7
Mo6A O23A Mo11A 122.3(4) . .
Mo6B O23B Mo11B 122.6(5) . .
Mo6C O23C Mo11C 123.4(4) . .
Mo6D O23D Mo11D 122.8(5) . .
Mo6E O23E Mo11E 123.4(5) . .
Mo6F O23F Mo11F 122.6(4) . .
Mo6G O23G Mo11G 122.1(4) . .
Mo7A O24A Mo8G1 142.7(12) . .
Mo7A O24A Mo8G2 133.4(11) . .
Mo8G1 O24A Mo8G2 20.1(2) . .
Mo7B O24B Mo8A1 146.2(12) . .
Mo7B O24B Mo8A2 132.6(11) . .
Mo8A1 O24B Mo8A2 24.9(3) . .
Mo7C1 O24C Mo8B 142.0(7) . .
Mo7C1 O24C Mo7C2 19.08(17) . .
Mo8B O24C Mo7C2 133.8(7) . .
Mo7D O24D Mo8C 140.9(7) . .
Mo7E1 O24E Mo8D2 139.1(5) . .
Mo7E1 O24E Mo7E2 21.36(15) . .
Mo8D2 O24E Mo7E2 138.8(6) . .
Mo7E1 O24E Mo8D1 142.1(6) . .
Mo8D2 O24E Mo8D1 20.70(14) . .
Mo7E2 O24E Mo8D1 130.9(6) . .
Mo7F1 O24F Mo8E1 144.1(9) . .
Mo7F1 O24F Mo8E2 152.7(9) . .
Mo8E1 O24F Mo8E2 19.9(2) . .
Mo7F1 O24F Mo7F2 23.2(2) . .
Mo8E1 O24F Mo7F2 127.3(8) . .
Mo8E2 O24F Mo7F2 144.1(9) . .
Mo7G2 O24G Mo8F1 140.4(10) . .
Mo7G2 O24G Mo7G1 19.7(2) . .
Mo8F1 O24G Mo7G1 136.3(10) . .
Mo7G2 O24G Mo8F2 139.8(10) . .
Mo8F1 O24G Mo8F2 17.5(2) . .
Mo7G1 O24G Mo8F2 128.0(9) . .
Mo7C2 O25C Mo7C1 20.5(2) . .
Mo7E1 O25E Mo7E2 23.4(2) . .
Mo7F2 O25F Mo7F1 25.8(3) . .
Mo7G1 O25G Mo7G2 22.0(4) . .
Mo8A1 O26A Mo8A2 28.2(9) . .
Mo8D2 O26D Mo8D1 22.70(18) . .
Mo8E1 O26E Mo8E2 18.6(2) . .
Mo8F1 O26F Mo8F2 20.0(3) . .
Mo8G2 O26G Mo8G1 21.7(4) . .
Mo9A O27A Mo1A 118.2(4) . .
Mo9B O27B Mo1B 116.4(4) . .
Mo9C O27C Mo1C 117.4(4) . .
Mo9D O27D Mo1D 116.0(4) . .
Mo9E O27E Mo1E 117.1(4) . .
Mo9F O27F Mo1F 116.3(4) . .
Mo9G O27G Mo1G 117.0(5) . .
Mo9A O28A Mo10A 103.2(3) . .
Mo9A O28A Mo2A 108.7(3) . .
Mo10A O28A Mo2A 89.5(3) . .
Mo9B O28B Mo10B 103.6(3) . .
Mo9B O28B Mo2B 108.7(4) . .
Mo10B O28B Mo2B 89.5(3) . .
Mo9C O28C Mo10C 103.2(3) . .
Mo9C O28C Mo2C 109.7(4) . .
Mo10C O28C Mo2C 89.9(3) . .
Mo9D O28D Mo10D 102.6(3) . .
Mo9D O28D Mo2D 108.8(4) . .
Mo10D O28D Mo2D 89.7(3) . .
Mo9E O28E Mo10E 103.7(3) . .
Mo9E O28E Mo2E 109.3(3) . .
Mo10E O28E Mo2E 88.4(3) . .
Mo9F O28F Mo10F 103.0(4) . .
Mo9F O28F Mo2F 106.8(3) . .
Mo10F O28F Mo2F 89.1(3) . .
Mo9G O28G Mo10G 102.9(4) . .
Mo9G O28G Mo2G 107.9(3) . .
Mo10G O28G Mo2G 88.1(3) . .
Mo4A1 O30A Mo4A2 7.59(17) . .
Mo4D1 O30D Mo4D2 3.36(15) . .
Mo9A O32A Mo11A 103.0(3) . .
Mo9A O32A Mo6A 108.3(3) . .
Mo11A O32A Mo6A 87.9(3) . .
Mo9B O32B Mo11B 103.1(4) . .
Mo9B O32B Mo6B 107.5(3) . .
Mo11B O32B Mo6B 88.9(3) . .
Mo9C O32C Mo11C 103.5(3) . .
Mo9C O32C Mo6C 107.9(3) . .
Mo11C O32C Mo6C 88.2(3) . .
Mo9D O32D Mo11D 103.0(3) . .
Mo9D O32D Mo6D 107.5(4) . .
Mo11D O32D Mo6D 89.0(3) . .
Mo9E O32E Mo11E 102.5(3) . .
Mo9E O32E Mo6E 108.0(3) . .
Mo11E O32E Mo6E 88.9(3) . .
Mo9F O32F Mo11F 104.1(3) . .
Mo9F O32F Mo6F 107.6(4) . .
Mo11F O32F Mo6F 88.9(3) . .
Mo9G O32G Mo11G 102.9(3) . .
Mo9G O32G Mo6G 107.2(3) . .
Mo11G O32G Mo6G 88.6(3) . .
Mo10A O33A Mo11A 138.2(4) . .
Mo10A O33A Mo9A 109.3(3) . .
Mo11A O33A Mo9A 110.3(4) . .
Mo11B O33B Mo10B 138.3(4) . .
Mo11B O33B Mo9B 111.1(4) . .
Mo10B O33B Mo9B 109.1(4) . .
Mo10C O33C Mo11C 138.4(4) . .
Mo10C O33C Mo9C 109.1(4) . .
Mo11C O33C Mo9C 110.8(4) . .
Mo10D O33D Mo11D 136.7(4) . .
Mo10D O33D Mo9D 109.9(4) . .
Mo11D O33D Mo9D 110.9(4) . .
Mo11E O33E Mo10E 138.3(4) . .
Mo11E O33E Mo9E 111.3(4) . .
Mo10E O33E Mo9E 108.9(3) . .
Mo11F O33F Mo10F 139.8(4) . .
Mo11F O33F Mo9F 109.1(4) . .
Mo10F O33F Mo9F 108.1(4) . .
Mo11G O33G Mo10G 137.5(4) . .
Mo11G O33G Mo9G 111.2(4) . .
Mo10G O33G Mo9G 109.7(4) . .
Mo7C2 O35C Mo7C1 3.6(2) . .
Mo7E2 O35E Mo7E1 4.2(2) . .
Mo7F2 O35F Mo7F1 11.4(2) . .
Mo7G1 O35G Mo7G2 4.5(3) . .
Mo8A2 O36A Mo8A1 5.3(5) . .
Mo8D1 O36D Mo8D2 2.97(18) . .
Mo8E1 O36E Mo8E2 6.06(17) . .
Mo8F2 O36F Mo8F1 5.4(3) . .
Mo8G2 O36G Mo8G1 2.7(4) . .

loop_
_geom_bond_atom_site_label_1
_geom_bond_atom_site_label_2
_geom_bond_distance
_geom_bond_site_symmetry_2
Mo1A O1A 1.672(9) .
Mo1A O11A 1.984(10) .
Mo1A O10A 1.991(8) .
Mo1A O13A 2.011(8) .
Mo1A O12A 2.034(11) .
Mo1A O9A 2.103(8) .
Mo1A O27A 2.229(8) .
Mo1A Mo4A2 3.200(4) .
Mo1B O1B 1.693(9) .
Mo1B O11B 2.001(10) .
Mo1B O13B 2.008(8) .
Mo1B O12B 2.012(10) .
Mo1B O10B 2.018(9) .
Mo1B O9B 2.087(8) .
Mo1B O27B 2.246(7) .
Mo1C O1C 1.681(9) .
Mo1C O12C 2.000(10) .
Mo1C O11C 2.007(11) .
Mo1C O10C 2.007(9) .
Mo1C O13C 2.009(9) .
Mo1C O9C 2.094(7) .
Mo1C O27C 2.203(9) .
Mo1D O1D 1.691(9) .
Mo1D O12D 1.986(8) .
Mo1D O11D 2.004(8) .
Mo1D O10D 2.006(8) .
Mo1D O13D 2.006(7) .
Mo1D O9D 2.078(7) .
Mo1D O27D 2.213(8) .
Mo1D Mo4D2 3.204(2) .
Mo1E O1E 1.665(9) .
Mo1E O11E 2.006(9) .
Mo1E O13E 2.007(8) .
Mo1E O10E 2.009(8) .
Mo1E O12E 2.015(9) .
Mo1E O9E 2.103(7) .
Mo1E O27E 2.195(8) .
Mo1F O1F 1.687(9) .
Mo1F O11F 1.991(10) .
Mo1F O10F 1.996(9) .
Mo1F O12F 2.004(9) .
Mo1F O13F 2.023(9) .
Mo1F O9F 2.104(8) .
Mo1F O27F 2.208(8) .
Mo1G O1G 1.665(9) .
Mo1G O11G 1.979(12) .
Mo1G O12G 1.986(10) .
Mo1G O10G 1.995(8) .
Mo1G O13G 2.001(9) .
Mo1G O9G 2.118(9) .
Mo1G O27G 2.216(9) .
Mo2A O2A 1.652(8) .
Mo2A O15A 1.869(8) .
Mo2A O14A 1.876(8) .
Mo2A O10A 1.976(9) .
Mo2A O9A 2.063(8) .
Mo2A O28A 2.452(7) .
Mo2B O2B 1.667(9) .
Mo2B O15B 1.843(9) .
Mo2B O14B 1.854(8) .
Mo2B O10B 1.968(8) .
Mo2B O9B 2.073(8) .
Mo2B O28B 2.416(8) .
Mo2C O2C 1.673(9) .
Mo2C O15C 1.831(9) .
Mo2C O14C 1.872(8) .
Mo2C O10C 1.991(8) .
Mo2C O9C 2.077(8) .
Mo2C O28C 2.402(8) .
Mo2D O2D 1.680(9) .
Mo2D O15D 1.830(8) .
Mo2D O14D 1.863(7) .
Mo2D O10D 1.996(8) .
Mo2D O9D 2.081(7) .
Mo2D O28D 2.388(9) .
Mo2E O2E 1.682(8) .
Mo2E O15E 1.843(8) .
Mo2E O14E 1.865(8) .
Mo2E O10E 1.997(7) .
Mo2E O9E 2.094(8) .
Mo2E O28E 2.435(8) .
Mo2F O2F 1.701(9) .
Mo2F O15F 1.826(9) .
Mo2F O14F 1.866(8) .
Mo2F O10F 1.996(8) .
Mo2F O9F 2.064(9) .
Mo2F O28F 2.450(8) .
Mo2G O2G 1.691(8) .
Mo2G O15G 1.840(8) .
Mo2G O14G 1.844(8) .
Mo2G O10G 2.015(9) .
Mo2G O9G 2.089(8) .
Mo2G O28G 2.451(8) .
Mo3A O29A 1.701(9) .
Mo3A O17A 1.735(13) .
Mo3A O16A 1.855(9) .
Mo3A O11A 2.054(10) .
Mo3A O10A 2.134(8) .
Mo3A O3A 2.351(11) .
Mo3B O29B 1.681(9) .
Mo3B O17B 1.734(11) .
Mo3B O16B 1.840(9) .
Mo3B O11B 2.054(11) .
Mo3B O10B 2.128(8) .
Mo3B O3B 2.327(11) .
Mo3C O17C 1.751(11) .
Mo3C O29C 1.786(10) .
Mo3C O16C 1.826(9) .
Mo3C O11C 2.057(11) .
Mo3C O10C 2.090(9) .
Mo3C O3C 2.262(13) .
Mo3D O29D 1.657(11) .
Mo3D O17D 1.768(11) .
Mo3D O16D 1.815(8) .
Mo3D O11D 2.075(8) .
Mo3D O10D 2.107(8) .
Mo3D O3D 2.338(12) .
Mo3E O29E 1.729(9) .
Mo3E O17E 1.754(9) .
Mo3E O16E 1.830(8) .
Mo3E O11E 2.055(9) .
Mo3E O10E 2.092(7) .
Mo3E O3E 2.306(12) .
Mo3F O29F 1.708(10) .
Mo3F O17F 1.790(12) .
Mo3F O16F 1.823(9) .
Mo3F O11F 2.045(10) .
Mo3F O10F 2.109(9) .
Mo3F O3F 2.256(11) .
Mo3G O29G 1.713(11) .
Mo3G O17G 1.736(16) .
Mo3G O16G 1.837(8) .
Mo3G O11G 2.050(11) .
Mo3G O10G 2.098(9) .
Mo3G O3G 2.298(12) .
Mo4A1 O19A 1.72(2) .
Mo4A1 O18A 1.84(2) .
Mo4A1 O12A 2.105(10) .
Mo4A1 O11A 2.193(11) .
Mo4A1 O4A 2.243(11) .
Mo4A1 O30A 2.29(2) .
Mo4A2 O4A 1.608(10) .
Mo4A2 O12A 1.983(10) .
Mo4A2 O11A 1.999(11) .
Mo4A2 O19A 2.13(2) .
Mo4A2 O18A 2.15(2) .
Mo4A2 O30A 2.86(2) .
Mo4B O18B 1.743(10) .
Mo4B O30B 1.770(11) .
Mo4B O19B 1.811(11) .
Mo4B O11B 2.036(11) .
Mo4B O12B 2.073(9) .
Mo4B O4B 2.260(11) .
Mo4C O30C 1.69(2) .
Mo4C O18C 1.729(18) .
Mo4C O19C 1.850(17) .
Mo4C O11C 2.050(10) .
Mo4C O12C 2.051(10) .
Mo4C O4C 2.318(19) .
Mo4D1 O30D 1.660(12) .
Mo4D1 O18D 1.780(9) .
Mo4D1 O19D 1.788(9) .
Mo4D1 O11D 2.058(8) .
Mo4D1 O12D 2.080(8) .
Mo4D1 O4D 2.394(8) .
Mo4D2 O4D 1.629(7) .
Mo4D2 O18D 1.795(9) .
Mo4D2 O19D 1.851(9) .
Mo4D2 O11D 1.996(8) .
Mo4D2 O12D 2.020(8) .
Mo4D2 O30D 2.417(12) .
Mo4E O19E 1.709(13) .
Mo4E O30E 1.747(19) .
Mo4E O18E 1.805(16) .
Mo4E O12E 2.021(9) .
Mo4E O11E 2.052(9) .
Mo4E O4E 2.272(14) .
Mo4F O19F 1.757(10) .
Mo4F O30F 1.764(10) .
Mo4F O18F 1.812(12) .
Mo4F O12F 2.039(10) .
Mo4F O11F 2.091(9) .
Mo4F O4F 2.265(13) .
Mo4G O19G 1.782(16) .
Mo4G O18G 1.785(16) .
Mo4G O30G 1.818(18) .
Mo4G O12G 2.031(12) .
Mo4G O11G 2.086(11) .
Mo4G O4G 2.367(16) .
Mo5A O31A 1.699(9) .
Mo5A O20A 1.726(11) .
Mo5A O21A 1.871(8) .
Mo5A O12A 2.059(9) .
Mo5A O13A 2.118(8) .
Mo5A O5A 2.343(9) .
Mo5B O31B 1.689(9) .
Mo5B O20B 1.762(12) .
Mo5B O21B 1.836(9) .
Mo5B O12B 2.023(9) .
Mo5B O13B 2.108(9) .
Mo5B O5B 2.302(12) .
Mo5C O31C 1.670(10) .
Mo5C O20C 1.781(10) .
Mo5C O21C 1.835(9) .
Mo5C O12C 2.072(10) .
Mo5C O13C 2.100(8) .
Mo5C O5C 2.302(11) .
Mo5D O31D 1.682(9) .
Mo5D O20D 1.740(9) .
Mo5D O21D 1.835(8) .
Mo5D O12D 2.063(8) .
Mo5D O13D 2.106(8) .
Mo5D O5D 2.317(12) .
Mo5E O31E 1.701(9) .
Mo5E O20E 1.766(10) .
Mo5E O21E 1.838(8) .
Mo5E O12E 2.062(9) .
Mo5E O13E 2.109(8) .
Mo5E O5E 2.309(10) .
Mo5F O31F 1.658(10) .
Mo5F O20F 1.730(12) .
Mo5F O21F 1.843(10) .
Mo5F O12F 2.035(10) .
Mo5F O13F 2.113(8) .
Mo5F O5F 2.301(11) .
Mo5G O31G 1.712(10) .
Mo5G O20G 1.745(13) .
Mo5G O21G 1.831(10) .
Mo5G O12G 2.089(11) .
Mo5G O13G 2.110(9) .
Mo5G O5G 2.293(13) .
Mo6A O6A 1.667(8) .
Mo6A O23A 1.851(8) .
Mo6A O22A 1.864(8) .
Mo6A O13A 2.001(8) .
Mo6A O9A 2.083(8) .
Mo6A O32A 2.467(7) .
Mo6B O6B 1.683(9) .
Mo6B O22B 1.849(9) .
Mo6B O23B 1.872(9) .
Mo6B O13B 1.988(8) .
Mo6B O9B 2.076(8) .
Mo6B O32B 2.451(8) .
Mo6C O6C 1.666(9) .
Mo6C O22C 1.834(8) .
Mo6C O23C 1.843(8) .
Mo6C O13C 2.005(8) .
Mo6C O9C 2.095(8) .
Mo6C O32C 2.458(8) .
Mo6D O6D 1.690(9) .
Mo6D O22D 1.836(8) .
Mo6D O23D 1.863(8) .
Mo6D O13D 1.982(7) .
Mo6D O9D 2.072(7) .
Mo6D O32D 2.440(9) .
Mo6E O6E 1.663(9) .
Mo6E O23E 1.863(8) .
Mo6E O22E 1.864(8) .
Mo6E O13E 1.992(7) .
Mo6E O9E 2.068(8) .
Mo6E O32E 2.445(8) .
Mo6F O6F 1.656(9) .
Mo6F O22F 1.849(9) .
Mo6F O23F 1.884(8) .
Mo6F O13F 1.977(8) .
Mo6F O9F 2.073(9) .
Mo6F O32F 2.460(8) .
Mo6G O6G 1.671(9) .
Mo6G O22G 1.851(8) .
Mo6G O23G 1.856(8) .
Mo6G O13G 1.989(9) .
Mo6G O9G 2.066(9) .
Mo6G O32G 2.464(8) .
Mo7A O35A 1.637(10) .
Mo7A O7A 1.646(10) .
Mo7A O25A 1.68(4) .
Mo7A O24A 1.849(18) .
Mo7A O18A 1.88(2) .
Mo7A O17A 2.219(14) .
Mo7B O25B 1.784(18) .
Mo7B O24B 1.84(2) .
Mo7B O18B 1.929(10) .
Mo7B O35B 1.94(2) .
Mo7B O17B 2.159(12) .
Mo7B O7F 2.200(17) 4
Mo7C1 O7C 1.626(9) .
Mo7C1 O25C 1.788(15) .
Mo7C1 O24C 1.853(13) .
Mo7C1 O18C 2.115(19) .
Mo7C1 O17C 2.223(11) .
Mo7C1 O35C 2.400(17) .
Mo7C2 O25C 1.744(15) .
Mo7C2 O35C 1.784(17) .
Mo7C2 O24C 1.922(13) .
Mo7C2 O18C 1.930(19) .
Mo7C2 O17C 2.193(11) .
Mo7C2 O7C 2.228(9) .
Mo7D O25D 1.714(12) .
Mo7D O24D 1.821(12) .
Mo7D O35D 1.920(15) .
Mo7D O18D 1.993(9) .
Mo7D O7D 2.043(4) .
Mo7D O17D 2.159(11) .
Mo7E1 O7E 1.619(9) .
Mo7E1 O25E 1.718(14) .
Mo7E1 O24E 1.808(10) .
Mo7E1 O18E 2.045(16) .
Mo7E1 O17E 2.175(9) .
Mo7E1 O35E 2.330(9) .
Mo7E2 O35E 1.643(9) .
Mo7E2 O25E 1.747(14) .
Mo7E2 O18E 1.879(16) .
Mo7E2 O24E 1.928(10) .
Mo7E2 O17E 2.114(10) .
Mo7E2 O7E 2.292(9) .
Mo7F1 O7F 1.813(17) .
Mo7F1 O24F 1.829(18) .
Mo7F1 O25F 1.93(2) .
Mo7F1 O17F 1.985(12) .
Mo7F1 O18F 2.026(12) .
Mo7F1 O35F 2.343(10) .
Mo7F2 O35F 1.595(9) .
Mo7F2 O25F 1.77(2) .
Mo7F2 O18F 2.018(12) .
Mo7F2 O24F 2.112(18) .
Mo7F2 O17F 2.321(12) .
Mo7F2 O7F 2.598(17) .
Mo7G1 O35G 1.67(3) .
Mo7G1 O25G 1.69(2) .
Mo7G1 O18G 1.911(16) .
Mo7G1 O24G 1.941(17) .
Mo7G1 O17G 2.250(16) .
Mo7G1 O7G 2.35(3) .
Mo7G2 O7G 1.72(3) .
Mo7G2 O25G 1.73(3) .
Mo7G2 O24G 1.816(17) .
Mo7G2 O18G 2.005(16) .
Mo7G2 O17G 2.238(16) .
Mo7G2 O35G 2.31(3) .
Mo8A1 O26A 1.68(5) .
Mo8A1 O8A 1.79(4) .
Mo8A1 O24B 1.849(19) .
Mo8A1 O20A 2.283(11) .
Mo8A1 O36A 2.440(12) .
Mo8A1 O19A 2.57(2) .
Mo8A2 O36A 1.632(10) .
Mo8A2 O26A 1.72(5) .
Mo8A2 O24B 1.964(19) .
Mo8A2 O19A 2.00(2) .
Mo8A2 O20A 2.279(12) .
Mo8A2 O8A 2.59(4) .
Mo8B O26B 1.745(16) .
Mo8B O36B 1.792(13) .
Mo8B O24C 1.907(13) .
Mo8B O19B 1.928(11) .
Mo8B O8B 2.153(17) .
Mo8B O20B 2.228(11) .
Mo8C O26C 1.712(17) .
Mo8C O24D 1.939(12) .
Mo8C O8C 1.948(19) .
Mo8C O19C 1.966(18) .
Mo8C O36C 2.104(17) .
Mo8C O20C 2.203(10) .
Mo8D1 O36D 1.618(8) .
Mo8D1 O26D 1.800(12) .
Mo8D1 O19D 1.921(9) .
Mo8D1 O24E 1.978(10) .
Mo8D1 O20D 2.165(10) .
Mo8D1 O8D 2.326(4) .
Mo8D2 O8D 1.645(4) .
Mo8D2 O26D 1.742(13) .
Mo8D2 O24E 1.849(10) .
Mo8D2 O19D 2.020(9) .
Mo8D2 O20D 2.218(9) .
Mo8D2 O36D 2.310(9) .
Mo8E1 O26E 1.644(9) .
Mo8E1 O24F 1.851(17) .
Mo8E1 O36E 1.997(17) .
Mo8E1 O19E 2.021(14) .
Mo8E1 O8E 2.222(10) .
Mo8E1 O20E 2.232(10) .
Mo8E2 O8E 1.594(9) .
Mo8E2 O24F 1.887(18) .
Mo8E2 O26E 1.938(12) .
Mo8E2 O19E 2.134(14) .
Mo8E2 O20E 2.164(10) .
Mo8E2 O36E 2.597(18) .
Mo8F1 O8B 1.662(17) 4_545
Mo8F1 O26F 1.746(19) .
Mo8F1 O24G 1.836(18) .
Mo8F1 O19F 1.996(11) .
Mo8F1 O36F 2.242(19) .
Mo8F1 O20F 2.307(13) .
Mo8F2 O36F 1.652(19) .
Mo8F2 O19F 1.800(12) .
Mo8F2 O26F 1.800(19) .
Mo8F2 O24G 2.025(19) .
Mo8F2 O8B 2.247(18) 4_545
Mo8F2 O20F 2.250(14) .
Mo8G1 O8G 1.645(9) .
Mo8G1 O26G 1.83(3) .
Mo8G1 O24A 1.924(18) .
Mo8G1 O19G 1.950(16) .
Mo8G1 O20G 2.228(14) .
Mo8G1 O36G 2.313(11) .
Mo8G2 O36G 1.636(10) .
Mo8G2 O26G 1.80(3) .
Mo8G2 O19G 1.836(16) .
Mo8G2 O24A 1.978(19) .
Mo8G2 O20G 2.218(15) .
Mo8G2 O8G 2.324(10) .
Mo9A O38A 1.685(9) .
Mo9A O27A 1.749(8) .
Mo9A O28A 1.921(8) .
Mo9A O32A 1.979(7) .
Mo9A O33A 2.065(8) .
Mo9A O9A 2.517(8) .
Mo9B O38B 1.683(8) .
Mo9B O27B 1.752(8) .
Mo9B O28B 1.934(8) .
Mo9B O32B 1.980(8) .
Mo9B O33B 2.094(8) .
Mo9B O9B 2.494(8) .
Mo9C O38C 1.704(10) .
Mo9C O27C 1.778(8) .
Mo9C O28C 1.924(8) .
Mo9C O32C 1.966(8) .
Mo9C O33C 2.082(8) .
Mo9C O9C 2.478(8) .
Mo9D O38D 1.691(10) .
Mo9D O27D 1.780(7) .
Mo9D O28D 1.944(8) .
Mo9D O32D 1.994(8) .
Mo9D O33D 2.094(8) .
Mo9D O9D 2.492(8) .
Mo9E O38E 1.666(8) .
Mo9E O27E 1.791(7) .
Mo9E O28E 1.914(8) .
Mo9E O32E 1.986(7) .
Mo9E O33E 2.069(7) .
Mo9E O9E 2.520(8) .
Mo9F O38F 1.661(9) .
Mo9F O27F 1.785(8) .
Mo9F O32F 1.958(9) .
Mo9F O28F 1.963(9) .
Mo9F O33F 2.137(8) .
Mo9F O9F 2.487(8) .
Mo9G O38G 1.686(9) .
Mo9G O27G 1.789(9) .
Mo9G O28G 1.944(8) .
Mo9G O32G 1.983(8) .
Mo9G O33G 2.087(8) .
Mo9G O9G 2.468(8) .
Mo10A O34A 1.695(9) .
Mo10A O22D 1.924(8) 7
Mo10A O14A 1.948(7) .
Mo10A O21D 1.983(7) 7
Mo10A O33A 2.005(8) .
Mo10A O28A 2.304(8) .
Mo10B O34B 1.661(9) .
Mo10B O22E 1.883(9) 7
Mo10B O14B 1.966(8) .
Mo10B O21E 1.983(8) 7
Mo10B O33B 2.006(9) .
Mo10B O28B 2.307(8) .
Mo10C O34C 1.685(9) .
Mo10C O22F 1.910(8) 7
Mo10C O14C 1.951(8) .
Mo10C O21F 1.962(9) 7
Mo10C O33C 2.004(9) .
Mo10C O28C 2.312(8) .
Mo10D O34D 1.691(9) .
Mo10D O22G 1.899(8) 7
Mo10D O14D 1.946(8) .
Mo10D O21G 1.970(10) 7
Mo10D O33D 2.000(8) .
Mo10D O28D 2.340(8) .
Mo10E O34E 1.669(8) .
Mo10E O22A 1.879(8) 7
Mo10E O14E 1.912(8) .
Mo10E O21A 1.964(8) 7
Mo10E O33E 2.026(8) .
Mo10E O28E 2.310(7) .
Mo10F O34F 1.666(9) .
Mo10F O22B 1.916(9) 7
Mo10F O14F 1.937(8) .
Mo10F O21B 1.976(8) 7
Mo10F O33F 1.999(9) .
Mo10F O28F 2.309(8) .
Mo10G O34G 1.693(9) .
Mo10G O22C 1.915(8) 7
Mo10G O14G 1.934(7) .
Mo10G O21C 1.991(8) 7
Mo10G O33G 2.013(8) .
Mo10G O28G 2.330(9) .
Mo11A O37A 1.665(9) .
Mo11A O15E 1.904(7) 7
Mo11A O23A 1.942(7) .
Mo11A O16E 2.005(7) 7
Mo11A O33A 2.040(7) .
Mo11A O32A 2.316(8) .
Mo11B O37B 1.700(10) .
Mo11B O15F 1.941(9) 7
Mo11B O23B 1.941(8) .
Mo11B O16F 1.993(8) 7
Mo11B O33B 2.003(9) .
Mo11B O32B 2.326(8) .
Mo11C O37C 1.657(9) .
Mo11C O15G 1.905(8) 7
Mo11C O23C 1.937(8) .
Mo11C O16G 1.992(9) 7
Mo11C O33C 2.020(9) .
Mo11C O32C 2.323(8) .
Mo11D O37D 1.676(9) .
Mo11D O15A 1.888(8) 7
Mo11D O23D 1.941(9) .
Mo11D O16A 1.971(9) 7
Mo11D O33D 2.015(8) .
Mo11D O32D 2.323(8) .
Mo11E O37E 1.691(8) .
Mo11E O15B 1.921(8) 7
Mo11E O23E 1.928(8) .
Mo11E O16B 1.971(9) 7
Mo11E O33E 2.004(8) .
Mo11E O32E 2.319(7) .
Mo11F O37F 1.696(9) .
Mo11F O23F 1.919(8) .
Mo11F O15C 1.925(9) 7
Mo11F O16C 1.982(8) 7
Mo11F O33F 1.993(9) .
Mo11F O32F 2.303(8) .
Mo11G O37G 1.652(9) .
Mo11G O15D 1.930(8) 7
Mo11G O23G 1.965(8) .
Mo11G O16D 1.994(8) 7
Mo11G O33G 2.000(8) .
Mo11G O32G 2.319(8) .
O7D Mo7D 2.043(4) 2
O7F Mo7B 2.200(17) 4_545
O8B Mo8F1 1.662(17) 4
O8B Mo8F2 2.247(18) 4
O8D Mo8D2 1.645(4) 2
O8D Mo8D1 2.326(4) 2
O15A Mo11D 1.888(8) 7
O15B Mo11E 1.920(8) 7
O15C Mo11F 1.925(9) 7
O15D Mo11G 1.930(8) 7
O15E Mo11A 1.904(7) 7
O15F Mo11B 1.941(9) 7
O15G Mo11C 1.905(8) 7
O16A Mo11D 1.971(9) 7
O16B Mo11E 1.971(9) 7
O16C Mo11F 1.982(8) 7
O16D Mo11G 1.994(8) 7
O16E Mo11A 2.005(7) 7
O16F Mo11B 1.993(8) 7
O16G Mo11C 1.992(9) 7
O21A Mo10E 1.964(8) 7
O21B Mo10F 1.976(8) 7
O21C Mo10G 1.991(8) 7
O21D Mo10A 1.983(7) 7
O21E Mo10B 1.982(8) 7
O21F Mo10C 1.962(9) 7
O21G Mo10D 1.970(10) 7
O22A Mo10E 1.879(8) 7
O22B Mo10F 1.916(9) 7
O22C Mo10G 1.914(8) 7
O22D Mo10A 1.924(8) 7
O22E Mo10B 1.883(9) 7
O22F Mo10C 1.910(8) 7
O22G Mo10D 1.899(8) 7
